data_4083347
loop_
_publ_author_name
'Ro\,sca, Sorin-Claudiu'
'Roisnel, Thierry'
'Dorcet, Vincent'
'Carpentier, Jean-Fran\,cois'
'Sarazin, Yann'

_publ_section_title
;
 Potassium and Well-Defined Neutral and Cationic Calcium Fluoroalkoxide
 Complexes: Structural Features and Reactivity
;
_journal_issue 20
_journal_name_full Organometallics
_journal_page_first 5630
_journal_paper_doi 10.1021/om500343w
_journal_volume 33
_journal_year 2014
_chemical_absolute_configuration ad
_chemical_compound_source 'synthesis as described'
_chemical_formula_moiety '2(C36 H2 B2 F30 N), C24 H40 Ca2 F12 N2 O10, 5(C H2 Cl2)'
_chemical_formula_sum 'C101 H54 B4 Ca2 Cl10 F72 N4 O10'
_chemical_formula_weight 3329.38
_chemical_name_systematic
;
 ?
;
_space_group_IT_number 4
_symmetry_cell_setting monoclinic
_symmetry_Int_Tables_number 4
_symmetry_space_group_name_Hall 'P 2yb'
_symmetry_space_group_name_H-M 'P 1 21 1'
_atom_sites_solution_hydrogens geom
_atom_sites_solution_primary direct
_atom_sites_solution_secondary difmap
_audit_conform_dict_location ftp://ftp.iucr.org/pub/cif_core.dic
_audit_conform_dict_name cif_core.dic
_audit_conform_dict_version 2.3
_audit_creation_date 2013-07-16T11:42:40-00:00
_audit_creation_method 'WinGX routine CIF_UPDATE'
_cell_angle_alpha 90
_cell_angle_beta 102.8770(10)
_cell_angle_gamma 90
_cell_formula_units_Z 2
_cell_length_a 16.6530(5)
_cell_length_b 14.6331(4)
_cell_length_c 24.9527(5)
_cell_measurement_reflns_used 6831
_cell_measurement_temperature 150(2)
_cell_measurement_theta_max 21.83
_cell_measurement_theta_min 2.69
_cell_measurement_wavelength 0.71073
_cell_volume 5927.7(3)
_computing_cell_refinement 'Bruker APEX2 (Bruker, 2006)'
_computing_data_collection 'Bruker APEX2 (Bruker, 2006)'
_computing_data_reduction 'Bruker APEX2 (Bruker, 2006)'
_computing_molecular_graphics 'Ortep-3 for Windows (Farrugia, 1997)'
_computing_publication_material
;
           WinGX publication routines (Farrugia, 2012),
           CRYSCAL (T. Roisnel, local program)
;
_computing_structure_refinement 'SHELXL-97 (Sheldrick, 1997)'
_computing_structure_solution 'SIR97 (Altomare et al., 1999)'
_diffrn_ambient_temperature 150(2)
_diffrn_detector 'CCD plate'
_diffrn_measured_fraction_theta_full 0.997
_diffrn_measured_fraction_theta_max 0.997
_diffrn_measurement_device_type 'APEXII, Bruker-AXS'
_diffrn_measurement_method 'CCD rotation images, thin slices'
_diffrn_radiation_monochromator graphite
_diffrn_radiation_probe x-ray
_diffrn_radiation_type MoK\a
_diffrn_radiation_wavelength 0.71073
_diffrn_reflns_av_R_equivalents 0.0634
_diffrn_reflns_av_unetI/netI 0.1265
_diffrn_reflns_limit_h_max 21
_diffrn_reflns_limit_h_min -21
_diffrn_reflns_limit_k_max 19
_diffrn_reflns_limit_k_min -18
_diffrn_reflns_limit_l_max 25
_diffrn_reflns_limit_l_min -32
_diffrn_reflns_number 53114
_diffrn_reflns_theta_full 27.48
_diffrn_reflns_theta_max 27.48
_diffrn_reflns_theta_min 3.03
_exptl_absorpt_coefficient_mu 0.496
_exptl_absorpt_correction_T_max 0.980
_exptl_absorpt_correction_T_min 0.882
_exptl_absorpt_correction_type multi-scan
_exptl_absorpt_process_details
;
  [Sheldrick, G.M. (2002). SADABS Bruker AXS Inc., Madison, Wisconsin, USA]
;
_exptl_crystal_colour colourless
_exptl_crystal_density_diffrn 1.865
_exptl_crystal_density_method 'not measured'
_exptl_crystal_description prism
_exptl_crystal_F_000 3292
_exptl_crystal_size_max 0.15
_exptl_crystal_size_mid 0.1
_exptl_crystal_size_min 0.04
_refine_diff_density_max 1.598
_refine_diff_density_min -0.838
_refine_diff_density_rms 0.09
_refine_ls_abs_structure_details 'Flack H D (1983), Acta Cryst. A39, 876-881'
_refine_ls_abs_structure_Flack 0.20(3)
_refine_ls_extinction_method none
_refine_ls_goodness_of_fit_ref 1.015
_refine_ls_hydrogen_treatment mixed
_refine_ls_matrix_type full
_refine_ls_number_parameters 1835
_refine_ls_number_reflns 26025
_refine_ls_number_restraints 3
_refine_ls_restrained_S_all 1.015
_refine_ls_R_factor_all 0.1267
_refine_ls_R_factor_gt 0.0622
_refine_ls_shift/su_max 0.006
_refine_ls_shift/su_mean 0
_refine_ls_structure_factor_coef Fsqd
_refine_ls_weighting_details 'calc w=1/[\s^2^(Fo^2^)+(0.0541P)^2^+0.0000P] where P=(Fo^2^+2Fc^2^)/3'
_refine_ls_weighting_scheme calc
_refine_ls_wR_factor_gt 0.1161
_refine_ls_wR_factor_ref 0.1435
_reflns_number_gt 15474
_reflns_number_total 26025
_reflns_threshold_expression >2sigma(I)
_cod_data_source_file om500343w_si_003.cif
_cod_data_source_block {RO1CaH2O}+{MB}-
_cod_original_sg_symbol_H-M 'P 21'
_cod_database_code 4083347

loop_
_symmetry_equiv_pos_as_xyz
'x, y, z'
'-x, y+1/2, -z'

loop_
_atom_site_label
_atom_site_type_symbol
_atom_site_fract_x
_atom_site_fract_y
_atom_site_fract_z
_atom_site_U_iso_or_equiv
_atom_site_adp_type
_atom_site_occupancy
_atom_site_symmetry_multiplicity
_atom_site_calc_flag
_atom_site_refinement_flags
Ca1 Ca 0.46958(7) -0.14946(8) 0.77165(4) 0.0174(2) Uani 1 1 d .
O1 O 0.4948(2) -0.2915(3) 0.81909(14) 0.0193(9) Uani 1 1 d .
O2 O 0.5746(2) -0.2081(3) 0.73455(14) 0.0197(9) Uani 1 1 d .
O31 O 0.5740(2) -0.0385(3) 0.80812(16) 0.0318(10) Uani 1 1 d .
N1 N 0.3430(3) -0.1977(3) 0.81615(18) 0.0218(11) Uani 1 1 d .
C2 C 0.3222(4) -0.1192(4) 0.8478(3) 0.0315(15) Uani 1 1 d .
H2A H 0.3632 -0.1154 0.8831 0.038 Uiso 1 1 calc R
H2B H 0.2676 -0.1301 0.8561 0.038 Uiso 1 1 calc R
C3 C 0.3203(4) -0.0302(5) 0.8184(3) 0.0385(17) Uani 1 1 d .
H3A H 0.2744 -0.0296 0.7855 0.046 Uiso 1 1 calc R
H3B H 0.3119 0.0205 0.8428 0.046 Uiso 1 1 calc R
O4 O 0.3974(2) -0.0187(3) 0.80239(16) 0.0281(10) Uani 1 1 d .
C5 C 0.3983(4) 0.0610(4) 0.7671(3) 0.0344(16) Uani 1 1 d .
H5A H 0.4557 0.0823 0.7705 0.041 Uiso 1 1 calc R
H5B H 0.3663 0.1114 0.7787 0.041 Uiso 1 1 calc R
C6 C 0.3615(4) 0.0357(4) 0.7087(3) 0.0365(17) Uani 1 1 d .
H6A H 0.3034 0.017 0.7047 0.044 Uiso 1 1 calc R
H6B H 0.3635 0.0884 0.6842 0.044 Uiso 1 1 calc R
O7 O 0.4097(2) -0.0393(3) 0.69503(15) 0.0272(10) Uani 1 1 d .
C8 C 0.3699(4) -0.0875(5) 0.6456(2) 0.0320(15) Uani 1 1 d .
H8A H 0.4119 -0.1184 0.6295 0.038 Uiso 1 1 calc R
H8B H 0.3397 -0.0436 0.6182 0.038 Uiso 1 1 calc R
C9 C 0.3109(4) -0.1571(4) 0.6590(2) 0.0334(16) Uani 1 1 d .
H9A H 0.2654 -0.1263 0.6714 0.04 Uiso 1 1 calc R
H9B H 0.2871 -0.194 0.626 0.04 Uiso 1 1 calc R
O10 O 0.3558(2) -0.2146(3) 0.70172(14) 0.0228(9) Uani 1 1 d .
C11 C 0.3037(4) -0.2732(4) 0.7251(2) 0.0300(15) Uani 1 1 d .
H11A H 0.3344 -0.3288 0.7403 0.036 Uiso 1 1 calc R
H11B H 0.2556 -0.2923 0.6962 0.036 Uiso 1 1 calc R
C12 C 0.2743(3) -0.2223(4) 0.7708(2) 0.0272(14) Uani 1 1 d .
H12A H 0.2448 -0.1661 0.7554 0.033 Uiso 1 1 calc R
H12B H 0.2351 -0.2614 0.7849 0.033 Uiso 1 1 calc R
C13 C 0.3684(3) -0.2792(4) 0.8522(2) 0.0231(13) Uani 1 1 d .
H13A H 0.3405 -0.3342 0.8338 0.028 Uiso 1 1 calc R
H13B H 0.3503 -0.2706 0.8871 0.028 Uiso 1 1 calc R
C14 C 0.4613(3) -0.2944(4) 0.8650(2) 0.0207(13) Uani 1 1 d .
C15 C 0.4765(4) -0.3882(4) 0.8928(2) 0.0256(14) Uani 1 1 d .
F16 F 0.5533(2) -0.4206(2) 0.89622(13) 0.0310(8) Uani 1 1 d .
F17 F 0.4257(2) -0.4523(2) 0.86602(14) 0.0344(9) Uani 1 1 d .
F18 F 0.4655(2) -0.3874(3) 0.94512(13) 0.0400(10) Uani 1 1 d .
C19 C 0.5069(3) -0.2239(4) 0.9064(2) 0.0217(13) Uani 1 1 d .
F20 F 0.4712(2) -0.2063(3) 0.94841(13) 0.0336(9) Uani 1 1 d .
F21 F 0.5109(2) -0.1432(2) 0.88048(13) 0.0290(8) Uani 1 1 d .
F22 F 0.58592(19) -0.2464(2) 0.92918(12) 0.0288(8) Uani 1 1 d .
Ca2 Ca 0.58932(7) -0.35578(8) 0.77567(4) 0.0179(2) Uani 1 1 d .
O81 O 0.6887(2) -0.3394(3) 0.86217(15) 0.0245(9) Uani 1 1 d D
H81A H 0.680(4) -0.315(4) 0.8933(16) 0.05 Uiso 1 1 d D
H81B H 0.7404(19) -0.317(4) 0.869(3) 0.05 Uiso 1 1 d D
N51 N 0.6262(3) -0.3596(3) 0.67644(17) 0.0196(10) Uani 1 1 d .
C52 C 0.7049(4) -0.4080(4) 0.6799(2) 0.0277(14) Uani 1 1 d .
H52A H 0.7509 -0.3657 0.6945 0.033 Uiso 1 1 calc R
H52B H 0.7092 -0.4265 0.6425 0.033 Uiso 1 1 calc R
C53 C 0.7131(4) -0.4911(4) 0.7159(2) 0.0353(17) Uani 1 1 d .
H53A H 0.6726 -0.5381 0.699 0.042 Uiso 1 1 calc R
H53B H 0.7691 -0.5173 0.7208 0.042 Uiso 1 1 calc R
O54 O 0.6982(2) -0.4632(3) 0.76837(15) 0.0253(9) Uani 1 1 d .
C55 C 0.6981(4) -0.5368(4) 0.8060(3) 0.0344(16) Uani 1 1 d .
H55A H 0.7086 -0.5128 0.844 0.041 Uiso 1 1 calc R
H55B H 0.7427 -0.5803 0.8036 0.041 Uiso 1 1 calc R
C56 C 0.6162(4) -0.5859(4) 0.7929(3) 0.0356(16) Uani 1 1 d .
H56A H 0.6071 -0.6152 0.7562 0.043 Uiso 1 1 calc R
H56B H 0.6142 -0.6335 0.8207 0.043 Uiso 1 1 calc R
O57 O 0.5553(3) -0.5175(3) 0.79347(17) 0.0314(10) Uani 1 1 d .
C58 C 0.4727(4) -0.5435(5) 0.7655(3) 0.0444(19) Uani 1 1 d .
H58A H 0.4321 -0.5135 0.7833 0.053 Uiso 1 1 calc R
H58B H 0.4659 -0.6105 0.768 0.053 Uiso 1 1 calc R
C59 C 0.4580(4) -0.5159(5) 0.7080(3) 0.0392(18) Uani 1 1 d .
H59A H 0.4949 -0.5504 0.6892 0.047 Uiso 1 1 calc R
H59B H 0.4003 -0.5294 0.6893 0.047 Uiso 1 1 calc R
O60 O 0.4738(2) -0.4186(3) 0.70539(15) 0.0277(10) Uani 1 1 d .
C61 C 0.4755(4) -0.3887(4) 0.6502(2) 0.0247(14) Uani 1 1 d .
H61A H 0.4643 -0.3223 0.6468 0.03 Uiso 1 1 calc R
H61B H 0.4319 -0.4207 0.6233 0.03 Uiso 1 1 calc R
C62 C 0.5585(4) -0.4084(4) 0.6374(2) 0.0274(15) Uani 1 1 d .
H62A H 0.569 -0.475 0.6399 0.033 Uiso 1 1 calc R
H62B H 0.5578 -0.3888 0.5994 0.033 Uiso 1 1 calc R
C63 C 0.6287(4) -0.2634(4) 0.6574(2) 0.0237(13) Uani 1 1 d .
H63A H 0.5787 -0.2512 0.6284 0.028 Uiso 1 1 calc R
H63B H 0.6771 -0.2555 0.6409 0.028 Uiso 1 1 calc R
C64 C 0.6335(3) -0.1935(4) 0.7042(2) 0.0207(13) Uani 1 1 d .
C65 C 0.7202(4) -0.1951(4) 0.7438(2) 0.0253(14) Uani 1 1 d .
F66 F 0.78227(19) -0.1894(2) 0.71867(13) 0.0301(8) Uani 1 1 d .
F67 F 0.7299(2) -0.2732(2) 0.77259(12) 0.0263(8) Uani 1 1 d .
F68 F 0.7301(2) -0.1278(2) 0.78157(13) 0.0340(9) Uani 1 1 d .
C69 C 0.6237(4) -0.0991(5) 0.6764(2) 0.0284(15) Uani 1 1 d .
F70 F 0.6250(3) -0.0300(2) 0.71086(14) 0.0516(12) Uani 1 1 d .
F71 F 0.5514(2) -0.0933(3) 0.63954(16) 0.0470(10) Uani 1 1 d .
F72 F 0.6815(2) -0.0814(3) 0.64863(15) 0.0470(11) Uani 1 1 d .
N100 N 0.1444(3) 0.2953(3) 0.56081(17) 0.0171(10) Uani 1 1 d .
H10A H 0.0959 0.2633 0.5571 0.021 Uiso 1 1 calc R
H10B H 0.1823 0.2643 0.587 0.021 Uiso 1 1 calc R
B101 B 0.1284(4) 0.3896(5) 0.5910(3) 0.0208(15) Uani 1 1 d .
C101 C 0.0332(3) 0.3877(4) 0.6018(2) 0.0198(13) Uani 1 1 d .
C102 C -0.0220(4) 0.4592(4) 0.5969(2) 0.0235(14) Uani 1 1 d .
F102 F -0.0069(2) 0.5406(2) 0.57639(13) 0.0288(8) Uani 1 1 d .
C103 C -0.0956(4) 0.4537(4) 0.6137(2) 0.0291(15) Uani 1 1 d .
F103 F -0.1454(2) 0.5282(3) 0.60922(14) 0.0378(9) Uani 1 1 d .
C104 C -0.1176(4) 0.3756(5) 0.6365(3) 0.0343(17) Uani 1 1 d .
F104 F -0.1889(2) 0.3706(3) 0.65370(16) 0.0477(11) Uani 1 1 d .
C105 C -0.0651(4) 0.3019(5) 0.6429(2) 0.0308(15) Uani 1 1 d .
F105 F -0.0840(2) 0.2250(3) 0.66630(15) 0.0430(10) Uani 1 1 d .
C106 C 0.0081(4) 0.3105(4) 0.6259(2) 0.0255(14) Uani 1 1 d .
F106 F 0.0578(2) 0.2366(2) 0.63607(13) 0.0281(8) Uani 1 1 d .
C111 C 0.1486(3) 0.4800(4) 0.5567(2) 0.0188(13) Uani 1 1 d .
C112 C 0.2146(3) 0.5378(4) 0.5714(2) 0.0176(12) Uani 1 1 d .
F112 F 0.27529(19) 0.5222(2) 0.61740(12) 0.0267(8) Uani 1 1 d .
C113 C 0.2281(4) 0.6147(4) 0.5427(2) 0.0216(13) Uani 1 1 d .
F113 F 0.2949(2) 0.6677(2) 0.56033(14) 0.0323(9) Uani 1 1 d .
C114 C 0.1733(4) 0.6366(4) 0.4945(2) 0.0247(14) Uani 1 1 d .
F114 F 0.1858(2) 0.7098(2) 0.46534(14) 0.0332(9) Uani 1 1 d .
C115 C 0.1071(4) 0.5807(4) 0.4764(2) 0.0225(13) Uani 1 1 d .
F115 F 0.0536(2) 0.5983(2) 0.42842(12) 0.0302(8) Uani 1 1 d .
C116 C 0.0963(3) 0.5055(4) 0.5074(2) 0.0197(13) Uani 1 1 d .
F116 F 0.0292(2) 0.4522(2) 0.48653(12) 0.0254(8) Uani 1 1 d .
C121 C 0.1828(3) 0.3920(4) 0.6560(2) 0.0196(13) Uani 1 1 d .
C122 C 0.1771(4) 0.4685(4) 0.6883(2) 0.0246(14) Uani 1 1 d .
F122 F 0.1335(2) 0.5414(2) 0.66410(12) 0.0291(8) Uani 1 1 d .
C123 C 0.2125(4) 0.4773(4) 0.7431(2) 0.0258(14) Uani 1 1 d .
F123 F 0.2049(2) 0.5557(2) 0.76986(13) 0.0413(10) Uani 1 1 d .
C124 C 0.2567(4) 0.4062(5) 0.7701(2) 0.0285(15) Uani 1 1 d .
F124 F 0.2928(2) 0.4129(3) 0.82392(13) 0.0435(10) Uani 1 1 d .
C125 C 0.2657(4) 0.3270(4) 0.7419(2) 0.0255(14) Uani 1 1 d .
F125 F 0.3079(2) 0.2568(3) 0.76834(14) 0.0433(10) Uani 1 1 d .
C126 C 0.2280(3) 0.3218(4) 0.6864(2) 0.0201(13) Uani 1 1 d .
F126 F 0.2391(2) 0.2396(2) 0.66297(12) 0.0271(8) Uani 1 1 d .
B151 B 0.1734(4) 0.2758(5) 0.5030(3) 0.0189(14) Uani 1 1 d .
C151 C 0.2102(3) 0.1691(4) 0.5080(2) 0.0155(12) Uani 1 1 d .
C152 C 0.2813(3) 0.1396(4) 0.4924(2) 0.0217(13) Uani 1 1 d .
F152 F 0.3317(2) 0.1976(2) 0.47422(13) 0.0264(8) Uani 1 1 d .
C153 C 0.3053(4) 0.0481(4) 0.4940(2) 0.0234(14) Uani 1 1 d .
F153 F 0.3764(2) 0.0259(2) 0.47840(14) 0.0355(9) Uani 1 1 d .
C154 C 0.2600(4) -0.0179(4) 0.5110(2) 0.0222(13) Uani 1 1 d .
F154 F 0.2829(2) -0.1061(2) 0.51345(15) 0.0386(9) Uani 1 1 d .
C155 C 0.1889(4) 0.0063(4) 0.5270(2) 0.0254(14) Uani 1 1 d .
F155 F 0.1431(2) -0.0594(2) 0.54363(15) 0.0362(9) Uani 1 1 d .
C156 C 0.1656(3) 0.0966(4) 0.5246(2) 0.0201(13) Uani 1 1 d .
F156 F 0.0928(2) 0.1154(2) 0.53854(13) 0.0283(8) Uani 1 1 d .
C161 C 0.0958(3) 0.2692(4) 0.4491(2) 0.0179(12) Uani 1 1 d .
C162 C 0.1119(3) 0.2502(4) 0.3974(2) 0.0197(13) Uani 1 1 d .
F162 F 0.19119(19) 0.2461(2) 0.39325(12) 0.0260(8) Uani 1 1 d .
C163 C 0.0522(4) 0.2381(4) 0.3502(2) 0.0251(14) Uani 1 1 d .
F163 F 0.0740(2) 0.2201(3) 0.30249(13) 0.0407(10) Uani 1 1 d .
C164 C -0.0298(4) 0.2383(5) 0.3521(2) 0.0292(15) Uani 1 1 d .
F164 F -0.0883(2) 0.2265(3) 0.30647(13) 0.0381(10) Uani 1 1 d .
C165 C -0.0495(3) 0.2528(4) 0.4018(2) 0.0249(14) Uani 1 1 d .
F165 F -0.12932(19) 0.2545(2) 0.40473(13) 0.0322(9) Uani 1 1 d .
C166 C 0.0121(4) 0.2664(4) 0.4491(2) 0.0229(14) Uani 1 1 d .
F166 F -0.01476(19) 0.2761(2) 0.49640(13) 0.0255(8) Uani 1 1 d .
C171 C 0.2461(3) 0.3494(4) 0.4999(2) 0.0188(12) Uani 1 1 d .
C172 C 0.2458(3) 0.4167(4) 0.4615(2) 0.0178(12) Uani 1 1 d .
F172 F 0.1799(2) 0.4288(2) 0.41882(12) 0.0254(8) Uani 1 1 d .
C173 C 0.3085(4) 0.4801(4) 0.4647(2) 0.0211(13) Uani 1 1 d .
F173 F 0.3023(2) 0.5482(2) 0.42788(13) 0.0311(8) Uani 1 1 d .
C174 C 0.3767(4) 0.4746(4) 0.5065(2) 0.0226(13) Uani 1 1 d .
F174 F 0.4384(2) 0.5361(2) 0.51029(14) 0.0348(9) Uani 1 1 d .
C175 C 0.3806(4) 0.4092(4) 0.5460(2) 0.0243(14) Uani 1 1 d .
F175 F 0.4475(2) 0.4032(2) 0.58827(13) 0.0320(8) Uani 1 1 d .
C176 C 0.3164(3) 0.3493(4) 0.5420(2) 0.0186(12) Uani 1 1 d .
F176 F 0.32388(19) 0.2869(2) 0.58321(12) 0.0261(8) Uani 1 1 d .
N200 N 0.8709(3) 0.2205(3) 0.93509(17) 0.0176(10) Uani 1 1 d .
H20A H 0.9186 0.2545 0.9416 0.021 Uiso 1 1 calc R
H20B H 0.8343 0.2519 0.9084 0.021 Uiso 1 1 calc R
B201 B 0.8356(4) 0.2361(5) 0.9902(2) 0.0173(14) Uani 1 1 d .
C201 C 0.7662(3) 0.1574(4) 0.9915(2) 0.0162(12) Uani 1 1 d .
C202 C 0.7654(3) 0.0909(4) 1.0320(2) 0.0203(13) Uani 1 1 d .
F202 F 0.8301(2) 0.0843(2) 1.07589(12) 0.0275(8) Uani 1 1 d .
C203 C 0.7054(4) 0.0278(4) 1.0309(2) 0.0238(14) Uani 1 1 d .
F203 F 0.7092(2) -0.0344(3) 1.07064(14) 0.0409(10) Uani 1 1 d .
C204 C 0.6382(4) 0.0257(4) 0.9859(3) 0.0281(15) Uani 1 1 d .
F204 F 0.5786(2) -0.0383(3) 0.98349(15) 0.0408(10) Uani 1 1 d .
C205 C 0.6355(4) 0.0863(4) 0.9443(2) 0.0250(14) Uani 1 1 d .
F205 F 0.5731(2) 0.0826(3) 0.89945(14) 0.0364(9) Uani 1 1 d .
C206 C 0.6965(3) 0.1490(4) 0.9475(2) 0.0197(12) Uani 1 1 d .
F206 F 0.6906(2) 0.2076(2) 0.90466(13) 0.0292(8) Uani 1 1 d .
C211 C 0.7909(3) 0.3388(4) 0.9831(2) 0.0175(12) Uani 1 1 d .
C212 C 0.7161(3) 0.3624(4) 0.9958(2) 0.0189(13) Uani 1 1 d .
F212 F 0.66830(19) 0.2971(2) 1.01182(13) 0.0254(8) Uani 1 1 d .
C213 C 0.6863(4) 0.4480(4) 0.9944(2) 0.0239(14) Uani 1 1 d .
F213 F 0.6132(2) 0.4657(2) 1.00851(13) 0.0324(9) Uani 1 1 d .
C214 C 0.7294(4) 0.5208(4) 0.9799(2) 0.0209(13) Uani 1 1 d .
F214 F 0.7025(2) 0.6076(2) 0.98000(13) 0.0303(8) Uani 1 1 d .
C215 C 0.8041(4) 0.5031(4) 0.9664(2) 0.0217(13) Uani 1 1 d .
F215 F 0.8477(2) 0.5728(2) 0.95222(13) 0.0292(8) Uani 1 1 d .
C216 C 0.8328(4) 0.4147(4) 0.9693(2) 0.0226(13) Uani 1 1 d .
F216 F 0.90774(19) 0.4026(2) 0.95756(13) 0.0273(8) Uani 1 1 d .
C221 C 0.9086(3) 0.2436(4) 1.0462(2) 0.0156(12) Uani 1 1 d .
C222 C 0.8872(3) 0.2614(4) 1.0952(2) 0.0217(13) Uani 1 1 d .
F222 F 0.80579(19) 0.2650(2) 1.09693(12) 0.0274(8) Uani 1 1 d .
C223 C 0.9415(4) 0.2778(4) 1.1450(2) 0.0264(14) Uani 1 1 d .
F223 F 0.9144(2) 0.2938(3) 1.19118(13) 0.0415(10) Uani 1 1 d .
C224 C 1.0246(4) 0.2739(4) 1.1469(2) 0.0251(14) Uani 1 1 d .
F224 F 1.0794(2) 0.2867(3) 1.19459(13) 0.0407(10) Uani 1 1 d .
C225 C 1.0508(3) 0.2573(4) 1.0998(2) 0.0214(13) Uani 1 1 d .
F225 F 1.13236(19) 0.2527(2) 1.10088(13) 0.0289(8) Uani 1 1 d .
C226 C 0.9937(3) 0.2449(4) 1.0505(2) 0.0183(13) Uani 1 1 d .
F226 F 1.02569(18) 0.2338(2) 1.00557(12) 0.0219(7) Uani 1 1 d .
B251 B 0.8941(4) 0.1293(4) 0.9025(3) 0.0173(14) Uani 1 1 d .
C251 C 0.9915(3) 0.1359(4) 0.8988(2) 0.0141(11) Uani 1 1 d .
C252 C 1.0192(4) 0.2155(4) 0.8779(2) 0.0221(13) Uani 1 1 d .
F252 F 0.96693(19) 0.2874(2) 0.86579(13) 0.0239(8) Uani 1 1 d .
C253 C 1.0957(4) 0.2268(5) 0.8664(2) 0.0303(15) Uani 1 1 d .
F253 F 1.1173(2) 0.3065(3) 0.84646(16) 0.0440(10) Uani 1 1 d .
C254 C 1.1487(4) 0.1545(5) 0.8747(2) 0.0307(15) Uani 1 1 d .
F254 F 1.2235(2) 0.1639(3) 0.86234(16) 0.0479(11) Uani 1 1 d .
C255 C 1.1266(4) 0.0744(5) 0.8934(2) 0.0271(15) Uani 1 1 d .
F255 F 1.1774(2) 0.0003(3) 0.89911(14) 0.0390(10) Uani 1 1 d .
C256 C 1.0489(4) 0.0649(4) 0.9057(2) 0.0227(13) Uani 1 1 d .
F256 F 1.0319(2) -0.0182(2) 0.92284(13) 0.0277(8) Uani 1 1 d .
C261 C 0.8689(3) 0.0362(4) 0.9326(2) 0.0187(13) Uani 1 1 d .
C262 C 0.9130(3) 0.0068(4) 0.9832(2) 0.0200(13) Uani 1 1 d .
F262 F 0.97863(19) 0.0561(2) 1.00958(12) 0.0234(8) Uani 1 1 d .
C263 C 0.8939(3) -0.0685(4) 1.0105(2) 0.0199(13) Uani 1 1 d .
F263 F 0.9389(2) -0.0916(3) 1.06103(13) 0.0318(9) Uani 1 1 d .
C264 C 0.8274(4) -0.1209(4) 0.9868(3) 0.0265(15) Uani 1 1 d .
F264 F 0.8064(2) -0.1949(2) 1.01252(15) 0.0380(9) Uani 1 1 d .
C265 C 0.7803(4) -0.0942(4) 0.9370(3) 0.0269(14) Uani 1 1 d .
F265 F 0.7130(2) -0.1434(2) 0.91358(15) 0.0378(9) Uani 1 1 d .
C266 C 0.8014(3) -0.0179(4) 0.9117(2) 0.0176(12) Uani 1 1 d .
F266 F 0.74690(19) 0.0049(2) 0.86432(12) 0.0236(8) Uani 1 1 d .
C271 C 0.8468(3) 0.1336(4) 0.8362(2) 0.0196(13) Uani 1 1 d .
C272 C 0.8626(3) 0.0626(4) 0.8023(2) 0.0199(13) Uani 1 1 d .
F272 F 0.9083(2) -0.0098(2) 0.82466(13) 0.0303(9) Uani 1 1 d .
C273 C 0.8345(4) 0.0607(4) 0.7455(2) 0.0284(15) Uani 1 1 d .
F273 F 0.8530(2) -0.0089(3) 0.71574(14) 0.0404(10) Uani 1 1 d .
C274 C 0.7854(4) 0.1308(5) 0.7201(2) 0.0310(15) Uani 1 1 d .
F274 F 0.7551(2) 0.1307(3) 0.66566(13) 0.0440(10) Uani 1 1 d .
C275 C 0.7670(4) 0.2012(4) 0.7511(2) 0.0258(14) Uani 1 1 d .
F275 F 0.7187(2) 0.2714(3) 0.72727(14) 0.0427(10) Uani 1 1 d .
C276 C 0.7988(4) 0.2009(4) 0.8074(2) 0.0230(14) Uani 1 1 d .
F276 F 0.7778(2) 0.2767(2) 0.83365(12) 0.0309(9) Uani 1 1 d .
C301 C 0.0388(6) 0.0153(8) 0.6939(3) 0.086(4) Uani 1 1 d .
H30A H 0.0093 0.0635 0.6694 0.103 Uiso 1 1 calc R
H30B H -0.0014 -0.0337 0.6958 0.103 Uiso 1 1 calc R
Cl31 Cl 0.0698(3) 0.0590(4) 0.75567(13) 0.194(2) Uani 1 1 d .
Cl32 Cl 0.11270(16) -0.0285(2) 0.66452(11) 0.0998(10) Uani 1 1 d .
C401 C 0.5333(5) 0.1513(6) 0.6634(3) 0.062(2) Uani 1 1 d .
H40A H 0.542 0.0962 0.687 0.074 Uiso 1 1 calc R
H40B H 0.5877 0.1721 0.6584 0.074 Uiso 1 1 calc R
Cl41 Cl 0.48907(16) 0.23705(15) 0.69589(10) 0.0740(7) Uani 1 1 d .
Cl42 Cl 0.47080(14) 0.12308(15) 0.59905(8) 0.0626(6) Uani 1 1 d .
C501 C 0.6040(5) 0.2529(5) 0.5301(3) 0.049(2) Uani 1 1 d .
H50A H 0.5841 0.1923 0.5392 0.059 Uiso 1 1 calc R
H50B H 0.654 0.2432 0.5157 0.059 Uiso 1 1 calc R
Cl51 Cl 0.62944(13) 0.31783(16) 0.58965(8) 0.0604(6) Uani 1 1 d .
Cl52 Cl 0.52789(12) 0.30426(17) 0.47889(8) 0.0643(6) Uani 1 1 d .
C601 C 0.4137(6) 0.2819(6) 0.9180(3) 0.077(3) Uani 1 1 d .
H60A H 0.3614 0.2978 0.8921 0.092 Uiso 1 1 calc R
H60B H 0.4166 0.3173 0.9522 0.092 Uiso 1 1 calc R
Cl61 Cl 0.41394(13) 0.16608(17) 0.93298(9) 0.0664(6) Uani 1 1 d .
Cl62 Cl 0.49572(19) 0.3122(2) 0.88937(15) 0.1198(12) Uani 1 1 d .
C701 C 0.9991(5) 0.0160(7) 1.1847(3) 0.075(3) Uani 1 1 d .
H70A H 0.9638 0.0712 1.1796 0.09 Uiso 1 1 calc R
H70B H 0.9735 -0.0292 1.1566 0.09 Uiso 1 1 calc R
Cl71 Cl 1.09556(17) 0.04502(19) 1.17431(12) 0.0921(9) Uani 1 1 d .
Cl72 Cl 1.00202(19) -0.0282(3) 1.24802(10) 0.1226(13) Uani 1 1 d .

loop_
_atom_site_aniso_label
_atom_site_aniso_U_11
_atom_site_aniso_U_22
_atom_site_aniso_U_33
_atom_site_aniso_U_23
_atom_site_aniso_U_13
_atom_site_aniso_U_12
Ca1 0.0166(6) 0.0169(6) 0.0197(6) -0.0002(5) 0.0059(5) 0.0019(5)
O1 0.018(2) 0.025(2) 0.0165(19) -0.0015(17) 0.0065(16) 0.0018(17)
O2 0.018(2) 0.022(2) 0.021(2) -0.0001(17) 0.0088(16) 0.0011(17)
O31 0.027(2) 0.036(3) 0.033(2) -0.007(2) 0.0070(19) -0.013(2)
N1 0.015(3) 0.022(3) 0.028(3) -0.002(2) 0.004(2) 0.000(2)
C2 0.029(4) 0.028(4) 0.043(4) -0.005(3) 0.021(3) 0.004(3)
C3 0.036(4) 0.032(4) 0.056(4) -0.008(4) 0.029(4) 0.004(3)
O4 0.026(2) 0.023(2) 0.037(2) 0.003(2) 0.0119(19) 0.0024(19)
C5 0.045(4) 0.016(3) 0.047(4) 0.000(3) 0.020(3) 0.007(3)
C6 0.029(4) 0.029(4) 0.050(4) 0.016(3) 0.005(3) 0.007(3)
O7 0.020(2) 0.033(3) 0.025(2) 0.003(2) -0.0021(17) 0.005(2)
C8 0.028(4) 0.043(4) 0.021(3) 0.000(3) -0.003(3) -0.002(3)
C9 0.032(4) 0.036(4) 0.029(4) 0.006(3) 0.000(3) 0.002(3)
O10 0.020(2) 0.025(2) 0.022(2) -0.0017(18) 0.0018(17) -0.0032(18)
C11 0.019(3) 0.035(4) 0.036(4) -0.003(3) 0.006(3) -0.001(3)
C12 0.019(3) 0.026(3) 0.036(4) 0.004(3) 0.004(3) -0.002(3)
C13 0.014(3) 0.028(3) 0.029(3) -0.003(3) 0.008(2) 0.001(3)
C14 0.019(3) 0.024(3) 0.019(3) -0.001(3) 0.004(2) -0.007(3)
C15 0.018(3) 0.036(4) 0.025(3) -0.001(3) 0.010(3) -0.001(3)
F16 0.026(2) 0.027(2) 0.041(2) 0.0108(17) 0.0081(16) 0.0007(16)
F17 0.028(2) 0.027(2) 0.046(2) 0.0016(18) 0.0049(17) -0.0097(17)
F18 0.050(3) 0.047(2) 0.0277(19) 0.0110(18) 0.0189(17) -0.005(2)
C19 0.022(3) 0.024(3) 0.022(3) -0.003(3) 0.011(3) -0.001(3)
F20 0.031(2) 0.049(2) 0.0272(18) -0.0128(18) 0.0195(16) -0.0057(18)
F21 0.037(2) 0.027(2) 0.0258(18) -0.0032(16) 0.0126(16) -0.0051(17)
F22 0.0215(19) 0.040(2) 0.0239(18) -0.0041(16) 0.0035(14) -0.0034(16)
Ca2 0.0187(6) 0.0176(6) 0.0178(6) -0.0006(5) 0.0052(5) 0.0026(5)
O81 0.021(2) 0.036(3) 0.017(2) -0.0008(19) 0.0046(18) -0.001(2)
N51 0.019(3) 0.019(3) 0.021(2) -0.007(2) 0.004(2) 0.000(2)
C52 0.025(4) 0.024(3) 0.034(4) -0.006(3) 0.009(3) 0.000(3)
C53 0.040(4) 0.035(4) 0.033(4) -0.017(3) 0.012(3) 0.009(3)
O54 0.032(2) 0.019(2) 0.027(2) -0.0011(18) 0.0098(18) 0.0068(19)
C55 0.043(4) 0.023(3) 0.036(4) 0.014(3) 0.007(3) 0.009(3)
C56 0.043(4) 0.024(4) 0.041(4) 0.001(3) 0.011(3) 0.004(3)
O57 0.025(2) 0.023(2) 0.042(3) -0.001(2) -0.001(2) 0.002(2)
C58 0.028(4) 0.039(4) 0.061(5) 0.008(4) -0.002(3) -0.007(3)
C59 0.042(4) 0.034(4) 0.039(4) 0.001(3) 0.004(3) -0.019(3)
O60 0.027(2) 0.035(3) 0.020(2) 0.0003(19) 0.0049(18) -0.004(2)
C61 0.026(3) 0.022(3) 0.025(3) -0.005(3) 0.004(3) -0.001(3)
C62 0.025(3) 0.038(4) 0.021(3) -0.006(3) 0.007(3) 0.000(3)
C63 0.022(3) 0.030(4) 0.020(3) -0.002(3) 0.004(2) -0.001(3)
C64 0.020(3) 0.023(3) 0.020(3) 0.002(3) 0.007(2) 0.003(3)
C65 0.023(3) 0.029(4) 0.023(3) -0.009(3) 0.003(3) 0.003(3)
F66 0.0200(19) 0.042(2) 0.0311(19) 0.0009(17) 0.0113(15) -0.0048(16)
F67 0.0259(19) 0.030(2) 0.0204(17) 0.0067(15) 0.0001(14) -0.0022(16)
F68 0.032(2) 0.038(2) 0.0317(19) -0.0174(17) 0.0058(16) -0.0035(17)
C69 0.026(4) 0.038(4) 0.024(3) 0.005(3) 0.011(3) -0.001(3)
F70 0.104(4) 0.018(2) 0.036(2) 0.0056(18) 0.023(2) 0.012(2)
F71 0.036(2) 0.036(2) 0.064(3) 0.015(2) 0.000(2) 0.0033(19)
F72 0.046(3) 0.053(3) 0.049(2) 0.027(2) 0.026(2) 0.007(2)
N100 0.018(3) 0.015(2) 0.017(2) -0.003(2) 0.0023(19) 0.000(2)
B101 0.020(4) 0.026(4) 0.016(3) -0.004(3) 0.003(3) 0.001(3)
C101 0.018(3) 0.028(3) 0.014(3) -0.001(3) 0.003(2) -0.002(3)
C102 0.022(3) 0.030(4) 0.019(3) 0.004(3) 0.005(3) 0.000(3)
F102 0.029(2) 0.031(2) 0.0283(18) 0.0057(16) 0.0095(15) 0.0092(16)
C103 0.028(4) 0.035(4) 0.022(3) -0.004(3) 0.001(3) 0.010(3)
F103 0.027(2) 0.049(2) 0.038(2) -0.0052(19) 0.0095(17) 0.0160(19)
C104 0.027(4) 0.051(5) 0.030(4) -0.017(3) 0.016(3) -0.007(3)
F104 0.028(2) 0.065(3) 0.059(2) -0.010(2) 0.0267(19) -0.005(2)
C105 0.032(4) 0.037(4) 0.027(3) -0.007(3) 0.014(3) -0.012(3)
F105 0.049(3) 0.040(2) 0.051(2) 0.000(2) 0.033(2) -0.015(2)
C106 0.029(4) 0.025(3) 0.024(3) 0.000(3) 0.010(3) 0.003(3)
F106 0.031(2) 0.026(2) 0.0297(19) -0.0013(16) 0.0118(15) 0.0010(16)
C111 0.021(3) 0.019(3) 0.016(3) 0.001(3) 0.004(2) 0.003(3)
C112 0.019(3) 0.018(3) 0.015(3) -0.002(2) 0.003(2) 0.004(2)
F112 0.0232(19) 0.033(2) 0.0216(17) 0.0047(15) -0.0002(14) -0.0040(16)
C113 0.021(3) 0.016(3) 0.030(3) -0.007(3) 0.011(3) -0.001(3)
F113 0.029(2) 0.030(2) 0.037(2) 0.0004(17) 0.0044(16) -0.0080(17)
C114 0.032(4) 0.024(3) 0.023(3) 0.007(3) 0.016(3) 0.002(3)
F114 0.033(2) 0.027(2) 0.040(2) 0.0146(17) 0.0083(17) -0.0039(17)
C115 0.026(3) 0.024(3) 0.019(3) 0.010(3) 0.006(3) 0.006(3)
F115 0.032(2) 0.035(2) 0.0222(17) 0.0106(16) 0.0026(15) 0.0072(17)
C116 0.019(3) 0.018(3) 0.025(3) 0.001(3) 0.009(3) 0.001(2)
F116 0.0228(19) 0.028(2) 0.0227(17) -0.0003(15) 0.0003(14) -0.0029(16)
C121 0.015(3) 0.021(3) 0.021(3) 0.004(3) 0.002(2) 0.004(3)
C122 0.029(4) 0.018(3) 0.027(3) 0.002(3) 0.005(3) -0.004(3)
F122 0.043(2) 0.0223(19) 0.0209(18) -0.0017(15) 0.0039(15) 0.0128(17)
C123 0.036(4) 0.024(3) 0.018(3) -0.008(3) 0.007(3) -0.002(3)
F123 0.068(3) 0.030(2) 0.0259(19) -0.0124(17) 0.0112(18) 0.004(2)
C124 0.033(4) 0.041(4) 0.007(3) 0.002(3) -0.003(3) 0.001(3)
F124 0.059(3) 0.044(2) 0.0196(19) 0.0000(18) -0.0085(17) 0.005(2)
C125 0.020(3) 0.037(4) 0.017(3) 0.002(3) 0.000(2) 0.006(3)
F125 0.062(3) 0.035(2) 0.027(2) 0.0074(18) -0.0015(18) 0.019(2)
C126 0.023(3) 0.020(3) 0.020(3) -0.001(3) 0.009(2) 0.002(3)
F126 0.043(2) 0.0217(19) 0.0175(17) 0.0010(15) 0.0078(15) 0.0088(16)
B151 0.014(3) 0.024(4) 0.019(3) 0.001(3) 0.004(3) 0.007(3)
C151 0.019(3) 0.014(3) 0.014(3) -0.002(2) 0.005(2) -0.005(2)
C152 0.019(3) 0.025(3) 0.021(3) 0.001(3) 0.004(2) -0.003(3)
F152 0.0220(19) 0.0246(19) 0.036(2) -0.0005(16) 0.0138(15) -0.0030(15)
C153 0.028(4) 0.019(3) 0.025(3) 0.001(3) 0.010(3) 0.008(3)
F153 0.030(2) 0.032(2) 0.049(2) -0.0002(18) 0.0200(18) 0.0096(17)
C154 0.027(3) 0.017(3) 0.023(3) -0.002(3) 0.006(3) 0.002(3)
F154 0.040(2) 0.024(2) 0.053(2) 0.0045(18) 0.0136(19) 0.0104(18)
C155 0.033(4) 0.024(3) 0.020(3) -0.001(3) 0.008(3) -0.009(3)
F155 0.040(2) 0.020(2) 0.054(2) 0.0103(17) 0.0225(19) -0.0019(17)
C156 0.019(3) 0.021(3) 0.021(3) -0.003(3) 0.005(2) 0.002(3)
F156 0.0244(19) 0.0242(19) 0.039(2) -0.0029(16) 0.0140(16) -0.0034(15)
C161 0.016(3) 0.016(3) 0.021(3) 0.002(2) 0.004(2) 0.001(2)
C162 0.020(3) 0.022(3) 0.019(3) 0.000(3) 0.008(2) -0.001(3)
F162 0.0192(18) 0.042(2) 0.0201(16) -0.0033(16) 0.0113(14) -0.0006(16)
C163 0.035(4) 0.032(4) 0.009(3) 0.000(3) 0.005(3) -0.007(3)
F163 0.035(2) 0.070(3) 0.0169(17) -0.0068(19) 0.0053(16) -0.019(2)
C164 0.021(3) 0.042(4) 0.021(3) 0.001(3) -0.004(3) -0.008(3)
F164 0.027(2) 0.060(3) 0.0214(18) 0.0060(18) -0.0074(15) -0.0091(19)
C165 0.005(3) 0.031(4) 0.036(4) 0.002(3) -0.001(2) -0.002(3)
F165 0.0141(18) 0.041(2) 0.040(2) 0.0033(18) 0.0036(15) -0.0072(16)
C166 0.026(3) 0.025(3) 0.017(3) 0.002(3) 0.005(3) -0.002(3)
F166 0.0230(19) 0.032(2) 0.0244(17) -0.0013(15) 0.0117(14) -0.0024(16)
C171 0.018(3) 0.021(3) 0.019(3) -0.002(3) 0.009(2) -0.002(3)
C172 0.016(3) 0.020(3) 0.017(3) -0.003(3) 0.005(2) -0.001(2)
F172 0.0261(19) 0.031(2) 0.0167(16) -0.0002(15) -0.0014(14) 0.0003(16)
C173 0.027(3) 0.018(3) 0.020(3) 0.005(3) 0.009(3) 0.003(3)
F173 0.048(2) 0.0218(19) 0.0251(18) 0.0059(16) 0.0123(16) -0.0026(17)
C174 0.022(3) 0.018(3) 0.028(3) -0.004(3) 0.006(3) -0.007(3)
F174 0.032(2) 0.032(2) 0.043(2) -0.0057(18) 0.0129(17) -0.0185(17)
C175 0.015(3) 0.026(3) 0.028(3) -0.007(3) -0.003(3) 0.005(3)
F175 0.025(2) 0.034(2) 0.0323(19) -0.0016(17) -0.0028(16) -0.0053(17)
C176 0.023(3) 0.017(3) 0.017(3) 0.004(3) 0.007(2) 0.002(3)
F176 0.0267(19) 0.0276(19) 0.0216(17) 0.0072(15) 0.0001(14) -0.0017(16)
N200 0.016(2) 0.019(3) 0.017(2) -0.001(2) 0.0037(19) -0.002(2)
B201 0.023(4) 0.021(4) 0.009(3) -0.003(3) 0.006(3) -0.001(3)
C201 0.015(3) 0.019(3) 0.016(3) -0.005(2) 0.008(2) 0.006(2)
C202 0.020(3) 0.020(3) 0.023(3) 0.001(3) 0.008(3) 0.002(3)
F202 0.031(2) 0.028(2) 0.0227(18) 0.0079(16) 0.0037(15) 0.0007(16)
C203 0.037(4) 0.022(3) 0.018(3) -0.001(3) 0.018(3) -0.001(3)
F203 0.060(3) 0.032(2) 0.034(2) 0.0050(18) 0.0199(19) -0.017(2)
C204 0.030(4) 0.026(4) 0.036(4) -0.013(3) 0.023(3) -0.009(3)
F204 0.034(2) 0.037(2) 0.056(2) -0.013(2) 0.0213(19) -0.0169(19)
C205 0.020(3) 0.025(3) 0.029(3) -0.013(3) 0.004(3) 0.001(3)
F205 0.023(2) 0.047(2) 0.037(2) -0.0132(18) -0.0006(16) -0.0041(18)
C206 0.021(3) 0.021(3) 0.017(3) -0.003(3) 0.005(2) 0.001(3)
F206 0.024(2) 0.033(2) 0.0267(19) 0.0011(17) -0.0040(15) 0.0002(16)
C211 0.020(3) 0.014(3) 0.018(3) -0.002(2) 0.004(2) 0.000(2)
C212 0.020(3) 0.022(3) 0.017(3) 0.004(3) 0.007(2) 0.001(3)
F212 0.0215(18) 0.0209(18) 0.038(2) 0.0017(16) 0.0151(15) -0.0019(15)
C213 0.023(3) 0.030(4) 0.023(3) 0.002(3) 0.014(3) 0.010(3)
F213 0.031(2) 0.032(2) 0.041(2) 0.0015(17) 0.0226(17) 0.0110(17)
C214 0.021(3) 0.017(3) 0.025(3) -0.001(3) 0.007(3) 0.006(3)
F214 0.038(2) 0.0221(19) 0.0334(19) 0.0020(16) 0.0136(16) 0.0090(16)
C215 0.023(3) 0.020(3) 0.022(3) 0.006(3) 0.005(3) 0.001(3)
F215 0.029(2) 0.0225(19) 0.039(2) 0.0013(16) 0.0142(16) 0.0021(16)
C216 0.017(3) 0.028(3) 0.023(3) -0.008(3) 0.005(2) -0.002(3)
F216 0.0183(18) 0.0248(19) 0.042(2) -0.0037(16) 0.0143(15) 0.0012(15)
C221 0.017(3) 0.018(3) 0.012(3) -0.001(2) 0.004(2) -0.002(2)
C222 0.021(3) 0.025(3) 0.017(3) -0.001(3) 0.002(2) -0.003(3)
F222 0.0176(18) 0.039(2) 0.0280(18) -0.0049(16) 0.0096(14) 0.0027(16)
C223 0.034(4) 0.026(4) 0.019(3) 0.002(3) 0.006(3) -0.005(3)
F223 0.037(2) 0.069(3) 0.0200(18) -0.0120(19) 0.0102(16) -0.004(2)
C224 0.021(3) 0.028(4) 0.022(3) 0.003(3) -0.003(3) -0.005(3)
F224 0.036(2) 0.059(3) 0.0198(18) -0.0049(19) -0.0092(16) -0.010(2)
C225 0.017(3) 0.022(3) 0.024(3) 0.009(3) 0.002(3) 0.000(3)
F225 0.0143(18) 0.037(2) 0.035(2) 0.0032(17) 0.0035(15) -0.0022(16)
C226 0.023(3) 0.016(3) 0.018(3) 0.002(2) 0.010(2) 0.003(3)
F226 0.0194(18) 0.0248(19) 0.0230(17) -0.0015(15) 0.0079(14) 0.0004(15)
B251 0.021(4) 0.010(3) 0.020(3) 0.000(3) 0.005(3) 0.002(3)
C251 0.016(3) 0.016(3) 0.010(3) -0.004(2) 0.001(2) 0.001(2)
C252 0.022(3) 0.023(3) 0.021(3) -0.006(3) 0.006(3) -0.001(3)
F252 0.0282(19) 0.0172(18) 0.0300(18) 0.0008(15) 0.0144(15) 0.0000(15)
C253 0.030(4) 0.036(4) 0.026(3) -0.004(3) 0.010(3) -0.015(3)
F253 0.039(2) 0.037(2) 0.065(3) -0.002(2) 0.030(2) -0.0116(19)
C254 0.018(3) 0.046(4) 0.032(4) -0.001(3) 0.014(3) 0.001(3)
F254 0.028(2) 0.059(3) 0.064(3) -0.005(2) 0.0250(19) 0.001(2)
C255 0.017(3) 0.040(4) 0.023(3) 0.001(3) 0.002(3) 0.010(3)
F255 0.032(2) 0.052(3) 0.034(2) 0.0022(19) 0.0094(17) 0.0223(19)
C256 0.029(3) 0.026(4) 0.014(3) -0.003(3) 0.006(2) 0.002(3)
F256 0.033(2) 0.0222(19) 0.0304(19) 0.0069(16) 0.0127(16) 0.0099(16)
C261 0.018(3) 0.019(3) 0.022(3) -0.005(3) 0.009(2) 0.001(2)
C262 0.019(3) 0.018(3) 0.024(3) 0.000(3) 0.007(3) 0.001(3)
F262 0.0200(18) 0.0287(19) 0.0190(16) 0.0023(15) -0.0011(13) 0.0016(15)
C263 0.020(3) 0.024(3) 0.015(3) 0.005(3) 0.002(2) 0.005(3)
F263 0.027(2) 0.038(2) 0.031(2) 0.0124(17) 0.0080(16) 0.0048(17)
C264 0.028(4) 0.024(3) 0.033(4) 0.006(3) 0.020(3) 0.002(3)
F264 0.042(2) 0.028(2) 0.051(2) 0.0182(18) 0.0231(18) -0.0022(18)
C265 0.022(3) 0.021(3) 0.039(4) -0.005(3) 0.009(3) -0.011(3)
F265 0.030(2) 0.033(2) 0.052(2) -0.0097(19) 0.0132(18) -0.0139(18)
C266 0.015(3) 0.024(3) 0.013(3) -0.006(3) 0.000(2) 0.000(3)
F266 0.0184(18) 0.030(2) 0.0204(17) -0.0026(15) 0.0011(14) -0.0014(15)
C271 0.019(3) 0.019(3) 0.021(3) -0.003(3) 0.002(2) -0.002(3)
C272 0.024(3) 0.016(3) 0.019(3) 0.003(3) 0.003(2) -0.003(3)
F272 0.044(2) 0.0197(19) 0.0264(18) -0.0049(15) 0.0051(16) 0.0102(17)
C273 0.035(4) 0.026(4) 0.026(3) -0.013(3) 0.010(3) -0.019(3)
F273 0.056(3) 0.037(2) 0.031(2) -0.0157(18) 0.0150(18) -0.0026(19)
C274 0.039(4) 0.040(4) 0.014(3) 0.001(3) 0.005(3) -0.010(3)
F274 0.053(3) 0.055(3) 0.0187(18) -0.0017(18) -0.0041(17) -0.007(2)
C275 0.027(4) 0.022(3) 0.025(3) 0.005(3) 0.000(3) 0.001(3)
F275 0.049(3) 0.046(2) 0.0260(19) 0.0086(18) -0.0061(17) 0.013(2)
C276 0.031(4) 0.019(3) 0.021(3) 0.000(3) 0.011(3) -0.006(3)
F276 0.049(2) 0.0212(19) 0.0217(18) 0.0020(15) 0.0051(16) 0.0143(17)
C301 0.069(7) 0.140(10) 0.051(5) -0.017(6) 0.019(5) 0.040(7)
Cl31 0.192(4) 0.309(6) 0.0652(18) -0.074(3) -0.006(2) 0.074(4)
Cl32 0.0685(18) 0.126(2) 0.105(2) -0.0416(19) 0.0196(15) 0.0286(17)
C401 0.046(5) 0.077(6) 0.057(5) 0.009(5) 0.003(4) 0.003(5)
Cl41 0.105(2) 0.0420(12) 0.0768(16) -0.0119(11) 0.0238(14) -0.0178(13)
Cl42 0.0672(15) 0.0645(15) 0.0558(12) -0.0056(11) 0.0134(11) -0.0069(12)
C501 0.051(5) 0.037(4) 0.059(5) -0.002(4) 0.015(4) -0.004(4)
Cl51 0.0551(13) 0.0711(15) 0.0494(11) 0.0025(11) -0.0006(9) 0.0039(11)
Cl52 0.0453(12) 0.0906(17) 0.0516(12) -0.0167(12) -0.0010(9) -0.0008(12)
C601 0.103(8) 0.077(7) 0.045(5) 0.000(5) 0.005(5) 0.047(6)
Cl61 0.0459(13) 0.0806(17) 0.0735(14) 0.0205(13) 0.0148(11) 0.0025(12)
Cl62 0.082(2) 0.103(2) 0.174(3) 0.084(2) 0.028(2) -0.0038(17)
C701 0.060(6) 0.074(7) 0.074(6) 0.027(5) -0.021(5) -0.019(5)
Cl71 0.090(2) 0.0838(19) 0.117(2) 0.0440(17) 0.0540(17) 0.0144(16)
Cl72 0.092(2) 0.220(4) 0.0594(15) 0.031(2) 0.0231(15) -0.015(2)

loop_
_atom_type_symbol
_atom_type_description
_atom_type_scat_dispersion_real
_atom_type_scat_dispersion_imag
_atom_type_scat_source
C C 0.0033 0.0016 'International Tables Vol C Tables 4.2.6.8 and 6.1.1.4'
H H 0 0 'International Tables Vol C Tables 4.2.6.8 and 6.1.1.4'
N N 0.0061 0.0033 'International Tables Vol C Tables 4.2.6.8 and 6.1.1.4'
O O 0.0106 0.006 'International Tables Vol C Tables 4.2.6.8 and 6.1.1.4'
F F 0.0171 0.0103 'International Tables Vol C Tables 4.2.6.8 and 6.1.1.4'
Ca Ca 0.2262 0.3064 'International Tables Vol C Tables 4.2.6.8 and 6.1.1.4'
Cl Cl 0.1484 0.1585 'International Tables Vol C Tables 4.2.6.8 and 6.1.1.4'
B B 0.0013 0.0007 'International Tables Vol C Tables 4.2.6.8 and 6.1.1.4'

loop_
_geom_angle_atom_site_label_1
_geom_angle_atom_site_label_2
_geom_angle_atom_site_label_3
_geom_angle
O2 Ca1 O1 79.07(13)
O2 Ca1 O31 81.67(14)
O1 Ca1 O31 111.63(14)
O2 Ca1 O10 95.92(13)
O1 Ca1 O10 92.11(13)
O31 Ca1 O10 155.00(14)
O2 Ca1 O4 150.83(14)
O1 Ca1 O4 124.43(13)
O31 Ca1 O4 73.75(14)
O10 Ca1 O4 99.74(14)
O2 Ca1 O7 98.03(13)
O1 Ca1 O7 158.06(14)
O31 Ca1 O7 89.19(14)
O10 Ca1 O7 66.40(13)
O4 Ca1 O7 66.66(13)
O2 Ca1 F21 112.04(12)
O1 Ca1 F21 62.89(11)
O31 Ca1 F21 65.66(12)
O10 Ca1 F21 136.26(12)
O4 Ca1 F21 71.84(12)
O7 Ca1 F21 136.13(12)
O2 Ca1 N1 143.02(15)
O1 Ca1 N1 68.45(14)
O31 Ca1 N1 126.07(14)
O10 Ca1 N1 68.95(13)
O4 Ca1 N1 66.09(14)
O7 Ca1 N1 105.44(14)
F21 Ca1 N1 68.55(12)
O2 Ca1 C14 101.84(14)
O1 Ca1 C14 23.70(13)
O31 Ca1 C14 108.63(14)
O10 Ca1 C14 96.24(14)
O4 Ca1 C14 100.74(14)
O7 Ca1 C14 154.91(14)
F21 Ca1 C14 46.82(12)
N1 Ca1 C14 49.85(14)
O2 Ca1 Ca2 40.50(9)
O1 Ca1 Ca2 38.84(9)
O31 Ca1 Ca2 101.89(11)
O10 Ca1 Ca2 91.65(10)
O4 Ca1 Ca2 160.68(10)
O7 Ca1 Ca2 132.59(10)
F21 Ca1 Ca2 89.13(8)
N1 Ca1 Ca2 104.37(11)
C14 Ca1 Ca2 62.26(11)
C14 O1 Ca2 145.3(3)
C14 O1 Ca1 112.4(3)
Ca2 O1 Ca1 100.71(13)
C64 O2 Ca1 148.4(3)
C64 O2 Ca2 111.0(3)
Ca1 O2 Ca2 100.27(13)
C12 N1 C2 111.6(5)
C12 N1 C13 109.7(4)
C2 N1 C13 111.5(4)
C12 N1 Ca1 107.1(3)
C2 N1 Ca1 108.3(3)
C13 N1 Ca1 108.4(3)
N1 C2 C3 113.5(5)
N1 C2 H2A 108.9
C3 C2 H2A 108.9
N1 C2 H2B 108.9
C3 C2 H2B 108.9
H2A C2 H2B 107.7
O4 C3 C2 108.4(5)
O4 C3 H3A 110
C2 C3 H3A 110
O4 C3 H3B 110
C2 C3 H3B 110
H3A C3 H3B 108.4
C3 O4 C5 113.0(5)
C3 O4 Ca1 121.5(3)
C5 O4 Ca1 111.1(3)
O4 C5 C6 109.3(5)
O4 C5 H5A 109.8
C6 C5 H5A 109.8
O4 C5 H5B 109.8
C6 C5 H5B 109.8
H5A C5 H5B 108.3
O7 C6 C5 106.9(5)
O7 C6 H6A 110.3
C5 C6 H6A 110.3
O7 C6 H6B 110.3
C5 C6 H6B 110.3
H6A C6 H6B 108.6
C6 O7 C8 113.6(5)
C6 O7 Ca1 116.8(3)
C8 O7 Ca1 111.3(3)
O7 C8 C9 109.7(5)
O7 C8 H8A 109.7
C9 C8 H8A 109.7
O7 C8 H8B 109.7
C9 C8 H8B 109.7
H8A C8 H8B 108.2
O10 C9 C8 107.7(5)
O10 C9 H9A 110.2
C8 C9 H9A 110.2
O10 C9 H9B 110.2
C8 C9 H9B 110.2
H9A C9 H9B 108.5
C9 O10 C11 113.0(4)
C9 O10 Ca1 119.5(3)
C11 O10 Ca1 112.6(3)
O10 C11 C12 109.5(5)
O10 C11 H11A 109.8
C12 C11 H11A 109.8
O10 C11 H11B 109.8
C12 C11 H11B 109.8
H11A C11 H11B 108.2
N1 C12 C11 111.8(5)
N1 C12 H12A 109.3
C11 C12 H12A 109.3
N1 C12 H12B 109.3
C11 C12 H12B 109.3
H12A C12 H12B 107.9
N1 C13 C14 112.3(5)
N1 C13 H13A 109.1
C14 C13 H13A 109.1
N1 C13 H13B 109.1
C14 C13 H13B 109.1
H13A C13 H13B 107.9
O1 C14 C13 113.6(4)
O1 C14 C15 110.4(5)
C13 C14 C15 106.4(5)
O1 C14 C19 107.9(4)
C13 C14 C19 111.6(5)
C15 C14 C19 106.8(4)
C13 C14 Ca1 87.5(3)
C15 C14 Ca1 154.2(4)
C19 C14 Ca1 87.1(3)
F17 C15 F16 105.6(5)
F17 C15 F18 106.3(5)
F16 C15 F18 105.8(4)
F17 C15 C14 112.2(5)
F16 C15 C14 113.6(5)
F18 C15 C14 112.6(5)
F20 C19 F22 106.2(4)
F20 C19 F21 106.5(4)
F22 C19 F21 105.4(4)
F20 C19 C14 114.6(5)
F22 C19 C14 114.1(5)
F21 C19 C14 109.5(4)
C19 F21 Ca1 115.4(3)
O1 Ca2 O2 79.41(13)
O1 Ca2 O81 86.75(13)
O2 Ca2 O81 106.17(14)
O1 Ca2 O54 153.79(13)
O2 Ca2 O54 124.06(13)
O81 Ca2 O54 76.02(14)
O1 Ca2 O60 88.87(13)
O2 Ca2 O60 92.45(13)
O81 Ca2 O60 159.70(14)
O54 Ca2 O60 100.44(14)
O1 Ca2 O57 95.60(14)
O2 Ca2 O57 158.64(14)
O81 Ca2 O57 94.16(14)
O54 Ca2 O57 66.67(14)
O60 Ca2 O57 66.55(13)
O1 Ca2 F67 121.89(13)
O2 Ca2 F67 65.20(11)
O81 Ca2 F67 63.14(12)
O54 Ca2 F67 67.39(12)
O60 Ca2 F67 134.53(12)
O57 Ca2 F67 132.41(13)
O1 Ca2 N51 139.89(14)
O2 Ca2 N51 69.14(13)
O81 Ca2 N51 124.99(14)
O54 Ca2 N51 65.79(13)
O60 Ca2 N51 68.88(13)
O57 Ca2 N51 104.61(14)
F67 Ca2 N51 66.24(12)
O1 Ca2 C64 103.21(14)
O2 Ca2 C64 24.16(13)
O81 Ca2 C64 103.31(15)
O54 Ca2 C64 99.93(14)
O60 Ca2 C64 96.99(14)
O57 Ca2 C64 154.87(14)
F67 Ca2 C64 47.27(12)
N51 Ca2 C64 50.46(14)
O1 Ca2 Ca1 40.45(9)
O2 Ca2 Ca1 39.23(9)
O81 Ca2 Ca1 101.87(11)
O54 Ca2 Ca1 162.50(10)
O60 Ca2 Ca1 87.35(10)
O57 Ca2 Ca1 130.71(11)
F67 Ca2 Ca1 95.96(8)
N51 Ca2 Ca1 103.36(11)
C64 Ca2 Ca1 63.33(10)
Ca2 O81 H81A 127(4)
Ca2 O81 H81B 130(4)
H81A O81 H81B 91(6)
C52 N51 C63 112.6(4)
C52 N51 C62 109.9(4)
C63 N51 C62 108.2(4)
C52 N51 Ca2 109.8(3)
C63 N51 Ca2 107.6(3)
C62 N51 Ca2 108.4(3)
N51 C52 C53 112.7(5)
N51 C52 H52A 109.1
C53 C52 H52A 109.1
N51 C52 H52B 109.1
C53 C52 H52B 109.1
H52A C52 H52B 107.8
O54 C53 C52 107.6(5)
O54 C53 H53A 110.2
C52 C53 H53A 110.2
O54 C53 H53B 110.2
C52 C53 H53B 110.2
H53A C53 H53B 108.5
C55 O54 C53 114.1(5)
C55 O54 Ca2 109.1(3)
C53 O54 Ca2 122.1(3)
O54 C55 C56 110.4(5)
O54 C55 H55A 109.6
C56 C55 H55A 109.6
O54 C55 H55B 109.6
C56 C55 H55B 109.6
H55A C55 H55B 108.1
O57 C56 C55 105.9(5)
O57 C56 H56A 110.5
C55 C56 H56A 110.5
O57 C56 H56B 110.5
C55 C56 H56B 110.5
H56A C56 H56B 108.7
C56 O57 C58 114.4(5)
C56 O57 Ca2 118.2(4)
C58 O57 Ca2 113.1(4)
O57 C58 C59 109.5(6)
O57 C58 H58A 109.8
C59 C58 H58A 109.8
O57 C58 H58B 109.8
C59 C58 H58B 109.8
H58A C58 H58B 108.2
O60 C59 C58 108.9(5)
O60 C59 H59A 109.9
C58 C59 H59A 109.9
O60 C59 H59B 109.9
C58 C59 H59B 109.9
H59A C59 H59B 108.3
C59 O60 C61 112.4(4)
C59 O60 Ca2 116.9(4)
C61 O60 Ca2 112.6(3)
O60 C61 C62 110.8(5)
O60 C61 H61A 109.5
C62 C61 H61A 109.5
O60 C61 H61B 109.5
C62 C61 H61B 109.5
H61A C61 H61B 108.1
N51 C62 C61 111.3(4)
N51 C62 H62A 109.4
C61 C62 H62A 109.4
N51 C62 H62B 109.4
C61 C62 H62B 109.4
H62A C62 H62B 108
N51 C63 C64 112.7(4)
N51 C63 H63A 109.1
C64 C63 H63A 109.1
N51 C63 H63B 109.1
C64 C63 H63B 109.1
H63A C63 H63B 107.8
O2 C64 C69 111.7(5)
O2 C64 C63 112.9(5)
C69 C64 C63 105.7(4)
O2 C64 C65 108.7(4)
C69 C64 C65 106.8(5)
C63 C64 C65 110.8(5)
C69 C64 Ca2 156.5(4)
C63 C64 Ca2 87.1(3)
C65 C64 Ca2 86.0(3)
F66 C65 F67 107.1(5)
F66 C65 F68 107.3(5)
F67 C65 F68 105.5(4)
F66 C65 C64 114.2(5)
F67 C65 C64 109.7(5)
F68 C65 C64 112.6(5)
C65 F67 Ca2 113.7(3)
F70 C69 F72 106.3(5)
F70 C69 F71 106.1(5)
F72 C69 F71 105.8(5)
F70 C69 C64 114.0(4)
F72 C69 C64 113.2(5)
F71 C69 C64 110.7(5)
B101 N100 B151 131.7(4)
B101 N100 H10A 104.3
B151 N100 H10A 104.3
B101 N100 H10B 104.3
B151 N100 H10B 104.3
H10A N100 H10B 105.6
N100 B101 C111 111.6(4)
N100 B101 C101 108.8(5)
C111 B101 C101 114.1(5)
N100 B101 C121 111.0(5)
C111 B101 C121 110.9(5)
C101 B101 C121 100.0(4)
C102 C101 C106 113.4(5)
C102 C101 B101 127.8(5)
C106 C101 B101 118.2(5)
F102 C102 C101 121.9(5)
F102 C102 C103 114.8(5)
C101 C102 C103 123.2(6)
F103 C103 C104 119.4(6)
F103 C103 C102 119.7(6)
C104 C103 C102 120.9(6)
F104 C104 C103 121.0(6)
F104 C104 C105 120.2(6)
C103 C104 C105 118.9(6)
F105 C105 C104 120.4(6)
F105 C105 C106 121.3(6)
C104 C105 C106 118.3(6)
F106 C106 C105 114.5(5)
F106 C106 C101 120.1(5)
C105 C106 C101 125.4(6)
C112 C111 C116 112.3(5)
C112 C111 B101 126.8(5)
C116 C111 B101 120.9(5)
F112 C112 C111 121.4(5)
F112 C112 C113 113.3(5)
C111 C112 C113 125.3(5)
F113 C113 C114 119.3(5)
F113 C113 C112 121.2(5)
C114 C113 C112 119.4(5)
F114 C114 C115 120.8(5)
F114 C114 C113 120.6(5)
C115 C114 C113 118.6(5)
F115 C115 C114 120.3(5)
F115 C115 C116 120.4(5)
C114 C115 C116 119.3(5)
F116 C116 C115 116.1(5)
F116 C116 C111 118.8(5)
C115 C116 C111 125.1(5)
C126 C121 C122 112.0(5)
C126 C121 B101 128.5(5)
C122 C121 B101 119.1(5)
F122 C122 C123 116.1(5)
F122 C122 C121 118.2(5)
C123 C122 C121 125.7(6)
F123 C123 C124 120.3(5)
F123 C123 C122 120.6(5)
C124 C123 C122 119.1(6)
F124 C124 C123 120.5(6)
F124 C124 C125 119.7(5)
C123 C124 C125 119.8(5)
F125 C125 C124 119.9(5)
F125 C125 C126 121.5(5)
C124 C125 C126 118.6(5)
F126 C126 C125 113.6(5)
F126 C126 C121 121.5(5)
C125 C126 C121 124.9(5)
C171 B151 N100 107.0(5)
C171 B151 C161 117.0(5)
N100 B151 C161 113.3(4)
C171 B151 C151 110.9(4)
N100 B151 C151 105.7(4)
C161 B151 C151 102.3(4)
C152 C151 C156 112.7(5)
C152 C151 B151 125.9(5)
C156 C151 B151 121.1(5)
F152 C152 C151 122.3(5)
F152 C152 C153 114.8(5)
C151 C152 C153 122.9(5)
C154 C153 F153 119.9(5)
C154 C153 C152 121.3(5)
F153 C153 C152 118.8(5)
F154 C154 C153 122.0(5)
F154 C154 C155 119.1(5)
C153 C154 C155 118.9(5)
F155 C155 C156 121.7(6)
F155 C155 C154 119.2(5)
C156 C155 C154 119.2(6)
F156 C156 C155 116.2(5)
F156 C156 C151 118.7(5)
C155 C156 C151 125.0(5)
C166 C161 C162 113.0(5)
C166 C161 B151 127.2(5)
C162 C161 B151 119.1(5)
F162 C162 C163 117.5(5)
F162 C162 C161 118.1(5)
C163 C162 C161 124.4(5)
F163 C163 C162 119.8(5)
F163 C163 C164 119.8(5)
C162 C163 C164 120.2(5)
F164 C164 C165 121.0(5)
F164 C164 C163 120.8(5)
C165 C164 C163 118.2(5)
F165 C165 C164 119.5(5)
F165 C165 C166 120.0(5)
C164 C165 C166 120.6(5)
F166 C166 C161 121.2(5)
F166 C166 C165 115.3(5)
C161 C166 C165 123.5(5)
C172 C171 C176 113.6(5)
C172 C171 B151 128.2(5)
C176 C171 B151 118.1(5)
F172 C172 C171 121.1(5)
F172 C172 C173 115.1(5)
C171 C172 C173 123.7(5)
F173 C173 C174 119.5(5)
F173 C173 C172 121.0(5)
C174 C173 C172 119.5(5)
F174 C174 C173 120.2(5)
F174 C174 C175 120.2(5)
C173 C174 C175 119.5(5)
F175 C175 C174 120.4(5)
F175 C175 C176 120.6(5)
C174 C175 C176 119.0(5)
F176 C176 C175 115.9(5)
F176 C176 C171 119.5(5)
C175 C176 C171 124.6(5)
B201 N200 B251 134.1(4)
B201 N200 H20A 103.7
B251 N200 H20A 103.7
B201 N200 H20B 103.7
B251 N200 H20B 103.7
H20A N200 H20B 105.3
N200 B201 C201 108.0(4)
N200 B201 C221 113.0(5)
C201 B201 C221 115.1(5)
N200 B201 C211 105.9(4)
C201 B201 C211 109.6(5)
C221 B201 C211 104.9(4)
C202 C201 C206 111.1(5)
C202 C201 B201 128.4(5)
C206 C201 B201 120.5(5)
C203 C202 F202 114.7(5)
C203 C202 C201 125.6(5)
F202 C202 C201 119.7(5)
F203 C203 C202 122.4(6)
F203 C203 C204 118.5(5)
C202 C203 C204 119.1(5)
F204 C204 C205 121.1(6)
F204 C204 C203 119.9(6)
C205 C204 C203 118.9(6)
F205 C205 C206 120.3(5)
F205 C205 C204 119.7(6)
C206 C205 C204 119.9(6)
C205 C206 F206 117.3(5)
C205 C206 C201 125.4(5)
F206 C206 C201 117.3(5)
C216 C211 C212 112.3(5)
C216 C211 B201 120.5(5)
C212 C211 B201 126.7(5)
C213 C212 F212 115.2(5)
C213 C212 C211 124.6(5)
F212 C212 C211 120.2(5)
C212 C213 F213 121.0(5)
C212 C213 C214 121.1(5)
F213 C213 C214 117.9(5)
F214 C214 C213 122.4(5)
F214 C214 C215 119.6(5)
C213 C214 C215 117.9(5)
F215 C215 C216 121.8(5)
F215 C215 C214 119.2(5)
C216 C215 C214 118.9(5)
F216 C216 C215 115.9(5)
F216 C216 C211 119.0(5)
C215 C216 C211 125.1(5)
C222 C221 C226 112.9(5)
C222 C221 B201 118.8(5)
C226 C221 B201 127.9(5)
F222 C222 C221 119.4(5)
F222 C222 C223 114.7(5)
C221 C222 C223 125.8(6)
F223 C223 C224 120.3(5)
F223 C223 C222 121.4(5)
C224 C223 C222 118.3(5)
F224 C224 C225 120.2(5)
F224 C224 C223 120.4(5)
C225 C224 C223 119.4(5)
F225 C225 C224 120.3(5)
F225 C225 C226 119.8(5)
C224 C225 C226 119.9(5)
F226 C226 C225 115.5(5)
F226 C226 C221 120.9(5)
C225 C226 C221 123.6(5)
C251 B251 N200 108.7(4)
C251 B251 C261 115.2(5)
N200 B251 C261 109.3(4)
C251 B251 C271 101.3(4)
N200 B251 C271 110.3(4)
C261 B251 C271 111.7(5)
C252 C251 C256 113.1(5)
C252 C251 B251 118.8(5)
C256 C251 B251 127.2(5)
F252 C252 C253 116.0(5)
F252 C252 C251 118.8(5)
C253 C252 C251 125.1(6)
F253 C253 C254 120.7(6)
F253 C253 C252 121.0(6)
C254 C253 C252 118.3(6)
C255 C254 F254 120.4(6)
C255 C254 C253 120.7(6)
F254 C254 C253 118.9(6)
C254 C255 F255 121.2(5)
C254 C255 C256 120.0(6)
F255 C255 C256 118.7(6)
F256 C256 C251 121.9(5)
F256 C256 C255 115.4(5)
C251 C256 C255 122.7(6)
C266 C261 C262 113.0(5)
C266 C261 B251 124.7(5)
C262 C261 B251 122.3(5)
F262 C262 C263 116.1(5)
F262 C262 C261 119.1(5)
C263 C262 C261 124.7(5)
F263 C263 C264 119.1(5)
F263 C263 C262 121.4(5)
C264 C263 C262 119.5(5)
F264 C264 C263 121.2(5)
F264 C264 C265 120.3(6)
C263 C264 C265 118.4(5)
F265 C265 C266 120.7(5)
F265 C265 C264 119.5(5)
C266 C265 C264 119.8(5)
F266 C266 C265 114.2(5)
F266 C266 C261 121.2(5)
C265 C266 C261 124.5(5)
C276 C271 C272 112.5(5)
C276 C271 B251 129.8(5)
C272 C271 B251 117.4(5)
F272 C272 C273 115.9(5)
F272 C272 C271 119.7(4)
C273 C272 C271 124.4(5)
F273 C273 C274 119.9(5)
F273 C273 C272 121.0(6)
C274 C273 C272 119.1(5)
F274 C274 C275 119.8(6)
F274 C274 C273 121.1(6)
C275 C274 C273 119.1(5)
F275 C275 C274 120.5(5)
F275 C275 C276 120.1(5)
C274 C275 C276 119.3(5)
C271 C276 F276 120.8(5)
C271 C276 C275 125.6(5)
F276 C276 C275 113.6(5)
Cl31 C301 Cl32 116.6(6)
Cl31 C301 H30A 108.1
Cl32 C301 H30A 108.1
Cl31 C301 H30B 108.1
Cl32 C301 H30B 108.1
H30A C301 H30B 107.3
Cl41 C401 Cl42 111.6(4)
Cl41 C401 H40A 109.3
Cl42 C401 H40A 109.3
Cl41 C401 H40B 109.3
Cl42 C401 H40B 109.3
H40A C401 H40B 108
Cl51 C501 Cl52 112.9(4)
Cl51 C501 H50A 109
Cl52 C501 H50A 109
Cl51 C501 H50B 109
Cl52 C501 H50B 109
H50A C501 H50B 107.8
Cl62 C601 Cl61 112.0(5)
Cl62 C601 H60A 109.2
Cl61 C601 H60A 109.2
Cl62 C601 H60B 109.2
Cl61 C601 H60B 109.2
H60A C601 H60B 107.9
Cl72 C701 Cl71 113.4(5)
Cl72 C701 H70A 108.9
Cl71 C701 H70A 108.9
Cl72 C701 H70B 108.9
Cl71 C701 H70B 108.9
H70A C701 H70B 107.7

loop_
_geom_bond_atom_site_label_1
_geom_bond_atom_site_label_2
_geom_bond_distance
Ca1 O2 2.318(4)
Ca1 O1 2.382(4)
Ca1 O31 2.405(4)
Ca1 O10 2.463(4)
Ca1 O4 2.471(4)
Ca1 O7 2.530(4)
Ca1 F21 2.650(3)
Ca1 N1 2.687(5)
Ca1 C14 3.175(6)
Ca1 Ca2 3.6072(15)
O1 C14 1.381(6)
O1 Ca2 2.302(4)
O2 C64 1.383(6)
O2 Ca2 2.381(4)
N1 C12 1.464(7)
N1 C2 1.477(7)
N1 C13 1.496(7)
C2 C3 1.492(9)
C2 H2A 0.99
C2 H2B 0.99
C3 O4 1.436(7)
C3 H3A 0.99
C3 H3B 0.99
O4 C5 1.463(7)
C5 C6 1.495(9)
C5 H5A 0.99
C5 H5B 0.99
C6 O7 1.445(7)
C6 H6A 0.99
C6 H6B 0.99
O7 C8 1.447(7)
C8 C9 1.504(9)
C8 H8A 0.99
C8 H8B 0.99
C9 O10 1.431(7)
C9 H9A 0.99
C9 H9B 0.99
O10 C11 1.434(7)
C11 C12 1.531(8)
C11 H11A 0.99
C11 H11B 0.99
C12 H12A 0.99
C12 H12B 0.99
C13 C14 1.525(7)
C13 H13A 0.99
C13 H13B 0.99
C14 C15 1.534(8)
C14 C19 1.537(8)
C15 F17 1.338(7)
C15 F16 1.348(6)
C15 F18 1.357(6)
C19 F20 1.340(6)
C19 F22 1.352(6)
C19 F21 1.356(6)
Ca2 O81 2.421(4)
Ca2 O54 2.437(4)
Ca2 O60 2.474(4)
Ca2 O57 2.496(4)
Ca2 F67 2.651(3)
Ca2 N51 2.682(4)
Ca2 C64 3.153(6)
O81 H81A 0.90(2)
O81 H81B 0.90(2)
N51 C52 1.474(7)
N51 C63 1.489(7)
N51 C62 1.497(7)
C52 C53 1.501(9)
C52 H52A 0.99
C52 H52B 0.99
C53 O54 1.445(7)
C53 H53A 0.99
C53 H53B 0.99
O54 C55 1.429(7)
C55 C56 1.511(9)
C55 H55A 0.99
C55 H55B 0.99
C56 O57 1.427(7)
C56 H56A 0.99
C56 H56B 0.99
O57 C58 1.448(7)
C58 C59 1.458(9)
C58 H58A 0.99
C58 H58B 0.99
C59 O60 1.452(7)
C59 H59A 0.99
C59 H59B 0.99
O60 C61 1.452(6)
C61 C62 1.512(8)
C61 H61A 0.99
C61 H61B 0.99
C62 H62A 0.99
C62 H62B 0.99
C63 C64 1.542(8)
C63 H63A 0.99
C63 H63B 0.99
C64 C69 1.538(8)
C64 C65 1.558(8)
C65 F66 1.326(6)
C65 F67 1.340(7)
C65 F68 1.348(6)
C69 F70 1.325(7)
C69 F72 1.329(7)
C69 F71 1.345(7)
N100 B101 1.622(8)
N100 B151 1.645(7)
N100 H10A 0.92
N100 H10B 0.92
B101 C111 1.651(9)
B101 C101 1.666(9)
B101 C121 1.672(8)
C101 C102 1.379(8)
C101 C106 1.387(8)
C102 F102 1.343(7)
C102 C103 1.383(8)
C103 F103 1.359(7)
C103 C104 1.365(9)
C104 F104 1.350(7)
C104 C105 1.374(9)
C105 F105 1.336(7)
C105 C106 1.384(8)
C106 F106 1.351(7)
C111 C112 1.370(8)
C111 C116 1.391(7)
C112 F112 1.368(6)
C112 C113 1.379(8)
C113 F113 1.347(6)
C113 C114 1.377(8)
C114 F114 1.337(6)
C114 C115 1.365(8)
C115 F115 1.349(6)
C115 C116 1.380(8)
C116 F116 1.367(6)
C121 C126 1.395(8)
C121 C122 1.396(8)
C122 F122 1.354(6)
C122 C123 1.368(8)
C123 F123 1.346(7)
C123 C124 1.363(8)
C124 F124 1.348(6)
C124 C125 1.381(9)
C125 F125 1.334(7)
C125 C126 1.387(8)
C126 F126 1.369(6)
B151 C171 1.634(9)
B151 C161 1.648(8)
B151 C151 1.672(8)
C151 C152 1.395(8)
C151 C156 1.408(8)
C152 F152 1.341(6)
C152 C153 1.395(8)
C153 C154 1.350(8)
C153 F153 1.367(6)
C154 F154 1.343(7)
C154 C155 1.378(8)
C155 F155 1.348(7)
C155 C156 1.375(8)
C156 F156 1.362(6)
C161 C166 1.394(8)
C161 C162 1.401(7)
C162 F162 1.349(6)
C162 C163 1.374(8)
C163 F163 1.346(6)
C163 C164 1.376(8)
C164 F164 1.335(6)
C164 C165 1.368(8)
C165 F165 1.347(6)
C165 C166 1.394(8)
C166 F166 1.361(6)
C171 C172 1.374(8)
C171 C176 1.389(8)
C172 F172 1.359(6)
C172 C173 1.386(8)
C173 F173 1.344(6)
C173 C174 1.363(8)
C174 F174 1.354(6)
C174 C175 1.364(8)
C175 F175 1.355(6)
C175 C176 1.370(8)
C176 F176 1.359(6)
N200 B201 1.627(7)
N200 B251 1.653(7)
N200 H20A 0.92
N200 H20B 0.92
B201 C201 1.637(9)
B201 C221 1.640(8)
B201 C211 1.669(8)
C201 C202 1.406(8)
C201 C206 1.413(7)
C202 C203 1.356(8)
C202 F202 1.358(6)
C203 F203 1.338(7)
C203 C204 1.396(9)
C204 F204 1.356(7)
C204 C205 1.360(8)
C205 F205 1.348(6)
C205 C206 1.357(8)
C206 F206 1.358(6)
C211 C216 1.395(8)
C211 C212 1.397(7)
C212 C213 1.344(8)
C212 F212 1.359(6)
C213 F213 1.365(6)
C213 C214 1.378(8)
C214 F214 1.347(6)
C214 C215 1.385(8)
C215 F215 1.344(6)
C215 C216 1.374(8)
C216 F216 1.356(6)
C221 C222 1.374(7)
C221 C226 1.397(7)
C222 F222 1.367(6)
C222 C223 1.385(8)
C223 F223 1.348(6)
C223 C224 1.375(8)
C224 F224 1.342(6)
C224 C225 1.364(8)
C225 F225 1.354(6)
C225 C226 1.389(7)
C226 F226 1.354(6)
B251 C251 1.648(8)
B251 C261 1.654(8)
B251 C271 1.666(8)
C251 C252 1.396(8)
C251 C256 1.396(8)
C252 F252 1.356(6)
C252 C253 1.377(8)
C253 F253 1.348(7)
C253 C254 1.364(9)
C254 C255 1.344(9)
C254 F254 1.355(7)
C255 F255 1.363(7)
C255 C256 1.401(8)
C256 F256 1.340(7)
C261 C266 1.378(7)
C261 C262 1.381(8)
C262 F262 1.351(6)
C262 C263 1.370(8)
C263 F263 1.359(6)
C263 C264 1.368(8)
C264 F264 1.343(7)
C264 C265 1.371(8)
C265 F265 1.350(6)
C265 C266 1.367(8)
C266 F266 1.362(6)
C271 C276 1.368(8)
C271 C272 1.402(8)
C272 F272 1.351(6)
C272 C273 1.389(8)
C273 F273 1.336(7)
C273 C274 1.376(9)
C274 F274 1.339(6)
C274 C275 1.364(9)
C275 F275 1.357(7)
C275 C276 1.386(8)
C276 F276 1.372(6)
C301 Cl31 1.642(9)
C301 Cl32 1.692(8)
C301 H30A 0.99
C301 H30B 0.99
C401 Cl41 1.744(9)
C401 Cl42 1.757(8)
C401 H40A 0.99
C401 H40B 0.99
C501 Cl51 1.734(7)
C501 Cl52 1.756(7)
C501 H50A 0.99
C501 H50B 0.99
C601 Cl62 1.735(10)
C601 Cl61 1.735(9)
C601 H60A 0.99
C601 H60B 0.99
C701 Cl72 1.697(8)
C701 Cl71 1.736(9)
C701 H70A 0.99
C701 H70B 0.99

loop_
_geom_torsion_atom_site_label_1
_geom_torsion_atom_site_label_2
_geom_torsion_atom_site_label_3
_geom_torsion_atom_site_label_4
_geom_torsion
O2 Ca1 O1 C14 163.6(3)
O31 Ca1 O1 C14 87.2(3)
O10 Ca1 O1 C14 -100.8(3)
O4 Ca1 O1 C14 2.6(4)
O7 Ca1 O1 C14 -112.0(4)
F21 Ca1 O1 C14 41.7(3)
N1 Ca1 O1 C14 -34.4(3)
Ca2 Ca1 O1 C14 169.2(4)
O2 Ca1 O1 Ca2 -5.62(13)
O31 Ca1 O1 Ca2 -82.01(16)
O10 Ca1 O1 Ca2 90.00(14)
O4 Ca1 O1 Ca2 -166.67(13)
O7 Ca1 O1 Ca2 78.7(4)
F21 Ca1 O1 Ca2 -127.49(16)
N1 Ca1 O1 Ca2 156.36(18)
C14 Ca1 O1 Ca2 -169.2(4)
O1 Ca1 O2 C64 -166.7(6)
O31 Ca1 O2 C64 -52.6(6)
O10 Ca1 O2 C64 102.3(6)
O4 Ca1 O2 C64 -20.0(8)
O7 Ca1 O2 C64 35.4(6)
F21 Ca1 O2 C64 -112.0(6)
N1 Ca1 O2 C64 164.8(6)
C14 Ca1 O2 C64 -160.0(6)
Ca2 Ca1 O2 C64 -172.1(7)
O1 Ca1 O2 Ca2 5.43(13)
O31 Ca1 O2 Ca2 119.49(15)
O10 Ca1 O2 Ca2 -85.59(14)
O4 Ca1 O2 Ca2 152.1(2)
O7 Ca1 O2 Ca2 -152.52(14)
F21 Ca1 O2 Ca2 60.06(16)
N1 Ca1 O2 Ca2 -23.1(3)
C14 Ca1 O2 Ca2 12.08(16)
O2 Ca1 N1 C12 -79.3(4)
O1 Ca1 N1 C12 -109.7(4)
O31 Ca1 N1 C12 148.6(3)
O10 Ca1 N1 C12 -8.5(3)
O4 Ca1 N1 C12 103.2(4)
O7 Ca1 N1 C12 48.1(4)
F21 Ca1 N1 C12 -177.9(4)
C14 Ca1 N1 C12 -127.0(4)
Ca2 Ca1 N1 C12 -94.6(3)
O2 Ca1 N1 C2 160.1(3)
O1 Ca1 N1 C2 129.8(4)
O31 Ca1 N1 C2 28.1(4)
O10 Ca1 N1 C2 -129.0(4)
O4 Ca1 N1 C2 -17.4(3)
O7 Ca1 N1 C2 -72.5(4)
F21 Ca1 N1 C2 61.6(3)
C14 Ca1 N1 C2 112.5(4)
Ca2 Ca1 N1 C2 144.8(3)
O2 Ca1 N1 C13 39.0(4)
O1 Ca1 N1 C13 8.6(3)
O31 Ca1 N1 C13 -93.1(4)
O10 Ca1 N1 C13 109.9(3)
O4 Ca1 N1 C13 -138.5(4)
O7 Ca1 N1 C13 166.4(3)
F21 Ca1 N1 C13 -59.6(3)
C14 Ca1 N1 C13 -8.6(3)
Ca2 Ca1 N1 C13 23.7(3)
C12 N1 C2 C3 -73.7(7)
C13 N1 C2 C3 163.2(5)
Ca1 N1 C2 C3 44.1(6)
N1 C2 C3 O4 -53.8(7)
C2 C3 O4 C5 172.7(5)
C2 C3 O4 Ca1 36.8(6)
O2 Ca1 O4 C3 172.4(4)
O1 Ca1 O4 C3 -48.5(5)
O31 Ca1 O4 C3 -153.9(4)
O10 Ca1 O4 C3 50.9(4)
O7 Ca1 O4 C3 109.8(4)
F21 Ca1 O4 C3 -84.8(4)
N1 Ca1 O4 C3 -10.8(4)
C14 Ca1 O4 C3 -47.5(4)
Ca2 Ca1 O4 C3 -74.4(6)
O2 Ca1 O4 C5 35.8(5)
O1 Ca1 O4 C5 174.9(3)
O31 Ca1 O4 C5 69.5(4)
O10 Ca1 O4 C5 -85.7(4)
O7 Ca1 O4 C5 -26.8(4)
F21 Ca1 O4 C5 138.6(4)
N1 Ca1 O4 C5 -147.4(4)
C14 Ca1 O4 C5 176.0(4)
Ca2 Ca1 O4 C5 149.0(3)
C3 O4 C5 C6 -84.4(6)
Ca1 O4 C5 C6 56.1(6)
O4 C5 C6 O7 -58.0(6)
C5 C6 O7 C8 164.6(5)
C5 C6 O7 Ca1 33.0(6)
O2 Ca1 O7 C6 -158.3(4)
O1 Ca1 O7 C6 121.1(5)
O31 Ca1 O7 C6 -76.8(4)
O10 Ca1 O7 C6 108.8(4)
O4 Ca1 O7 C6 -4.2(4)
F21 Ca1 O7 C6 -24.3(5)
N1 Ca1 O7 C6 50.6(4)
C14 Ca1 O7 C6 59.5(5)
Ca2 Ca1 O7 C6 177.7(3)
O2 Ca1 O7 C8 69.1(4)
O1 Ca1 O7 C8 -11.6(6)
O31 Ca1 O7 C8 150.6(4)
O10 Ca1 O7 C8 -23.9(3)
O4 Ca1 O7 C8 -136.8(4)
F21 Ca1 O7 C8 -157.0(3)
N1 Ca1 O7 C8 -82.0(4)
C14 Ca1 O7 C8 -73.1(5)
Ca2 Ca1 O7 C8 45.1(4)
C6 O7 C8 C9 -83.5(6)
Ca1 O7 C8 C9 50.7(6)
O7 C8 C9 O10 -54.9(7)
C8 C9 O10 C11 169.4(5)
C8 C9 O10 Ca1 33.5(6)
O2 Ca1 O10 C9 -102.4(4)
O1 Ca1 O10 C9 178.4(4)
O31 Ca1 O10 C9 -19.4(6)
O4 Ca1 O10 C9 52.9(4)
O7 Ca1 O10 C9 -6.2(4)
F21 Ca1 O10 C9 126.8(4)
N1 Ca1 O10 C9 112.5(4)
C14 Ca1 O10 C9 155.0(4)
Ca2 Ca1 O10 C9 -142.7(4)
O2 Ca1 O10 C11 121.5(4)
O1 Ca1 O10 C11 42.3(4)
O31 Ca1 O10 C11 -155.5(4)
O4 Ca1 O10 C11 -83.2(4)
O7 Ca1 O10 C11 -142.3(4)
F21 Ca1 O10 C11 -9.3(4)
N1 Ca1 O10 C11 -23.6(3)
C14 Ca1 O10 C11 18.9(4)
Ca2 Ca1 O10 C11 81.2(3)
C9 O10 C11 C12 -85.9(6)
Ca1 O10 C11 C12 53.2(5)
C2 N1 C12 C11 156.4(5)
C13 N1 C12 C11 -79.5(6)
Ca1 N1 C12 C11 37.9(6)
O10 C11 C12 N1 -63.0(6)
C12 N1 C13 C14 131.7(5)
C2 N1 C13 C14 -104.2(5)
Ca1 N1 C13 C14 15.0(5)
Ca2 O1 C14 C13 -140.2(5)
Ca1 O1 C14 C13 58.5(5)
Ca2 O1 C14 C15 -20.8(8)
Ca1 O1 C14 C15 178.0(3)
Ca2 O1 C14 C19 95.5(6)
Ca1 O1 C14 C19 -65.7(5)
Ca2 O1 C14 Ca1 161.2(7)
N1 C13 C14 O1 -48.3(6)
N1 C13 C14 C15 -170.0(4)
N1 C13 C14 C19 73.9(6)
N1 C13 C14 Ca1 -12.0(4)
O2 Ca1 C14 O1 -16.4(3)
O31 Ca1 C14 O1 -101.5(3)
O10 Ca1 C14 O1 81.0(3)
O4 Ca1 C14 O1 -177.8(3)
O7 Ca1 C14 O1 125.2(4)
F21 Ca1 C14 O1 -125.6(4)
N1 Ca1 C14 O1 136.6(4)
Ca2 Ca1 C14 O1 -7.6(3)
O2 Ca1 C14 C13 -144.9(3)
O1 Ca1 C14 C13 -128.5(5)
O31 Ca1 C14 C13 130.0(3)
O10 Ca1 C14 C13 -47.5(3)
O4 Ca1 C14 C13 53.6(3)
O7 Ca1 C14 C13 -3.3(5)
F21 Ca1 C14 C13 105.8(3)
N1 Ca1 C14 C13 8.1(3)
Ca2 Ca1 C14 C13 -136.1(3)
O2 Ca1 C14 C15 -20.8(9)
O1 Ca1 C14 C15 -4.3(7)
O31 Ca1 C14 C15 -105.9(9)
O10 Ca1 C14 C15 76.6(9)
O4 Ca1 C14 C15 177.8(8)
O7 Ca1 C14 C15 120.9(8)
F21 Ca1 C14 C15 -130.0(9)
N1 Ca1 C14 C15 132.2(9)
Ca2 Ca1 C14 C15 -11.9(8)
O2 Ca1 C14 C19 103.3(3)
O1 Ca1 C14 C19 119.7(5)
O31 Ca1 C14 C19 18.2(3)
O10 Ca1 C14 C19 -159.3(3)
O4 Ca1 C14 C19 -58.1(3)
O7 Ca1 C14 C19 -115.0(4)
F21 Ca1 C14 C19 -5.9(3)
N1 Ca1 C14 C19 -103.7(3)
Ca2 Ca1 C14 C19 112.1(3)
O1 C14 C15 F17 -76.8(6)
C13 C14 C15 F17 46.9(6)
C19 C14 C15 F17 166.2(4)
Ca1 C14 C15 F17 -73.6(10)
O1 C14 C15 F16 42.9(6)
C13 C14 C15 F16 166.6(5)
C19 C14 C15 F16 -74.1(6)
Ca1 C14 C15 F16 46.1(11)
O1 C14 C15 F18 163.2(4)
C13 C14 C15 F18 -73.1(6)
C19 C14 C15 F18 46.2(6)
Ca1 C14 C15 F18 166.4(6)
O1 C14 C19 F20 167.8(5)
C13 C14 C19 F20 42.3(7)
C15 C14 C19 F20 -73.6(6)
Ca1 C14 C19 F20 128.5(4)
O1 C14 C19 F22 -69.5(6)
C13 C14 C19 F22 165.0(4)
C15 C14 C19 F22 49.1(6)
Ca1 C14 C19 F22 -108.8(4)
O1 C14 C19 F21 48.2(6)
C13 C14 C19 F21 -77.2(6)
C15 C14 C19 F21 166.9(4)
Ca1 C14 C19 F21 9.0(4)
F20 C19 F21 Ca1 -136.4(3)
F22 C19 F21 Ca1 111.1(4)
C14 C19 F21 Ca1 -11.9(5)
O2 Ca1 F21 C19 -78.2(4)
O1 Ca1 F21 C19 -14.1(3)
O31 Ca1 F21 C19 -147.4(4)
O10 Ca1 F21 C19 47.5(4)
O4 Ca1 F21 C19 132.7(4)
O7 Ca1 F21 C19 152.1(3)
N1 Ca1 F21 C19 61.9(3)
C14 Ca1 F21 C19 7.4(3)
Ca2 Ca1 F21 C19 -43.9(3)
C14 O1 Ca2 O2 -156.9(6)
Ca1 O1 Ca2 O2 5.46(13)
C14 O1 Ca2 O81 -49.8(6)
Ca1 O1 Ca2 O81 112.59(15)
C14 O1 Ca2 O54 -1.3(8)
Ca1 O1 Ca2 O54 161.0(3)
C14 O1 Ca2 O60 110.4(6)
Ca1 O1 Ca2 O60 -87.24(15)
C14 O1 Ca2 O57 44.1(6)
Ca1 O1 Ca2 O57 -153.55(14)
C14 O1 Ca2 F67 -105.1(6)
Ca1 O1 Ca2 F67 57.23(17)
C14 O1 Ca2 N51 164.7(5)
Ca1 O1 Ca2 N51 -32.9(3)
C14 O1 Ca2 C64 -152.7(6)
Ca1 O1 Ca2 C64 9.67(17)
C14 O1 Ca2 Ca1 -162.4(6)
C64 O2 Ca2 O1 170.0(3)
Ca1 O2 Ca2 O1 -5.61(13)
C64 O2 Ca2 O81 86.5(3)
Ca1 O2 Ca2 O81 -89.04(15)
C64 O2 Ca2 O54 2.7(4)
Ca1 O2 Ca2 O54 -172.87(13)
C64 O2 Ca2 O60 -101.7(3)
Ca1 O2 Ca2 O60 82.78(14)
C64 O2 Ca2 O57 -111.9(4)
Ca1 O2 Ca2 O57 72.5(4)
C64 O2 Ca2 F67 37.2(3)
Ca1 O2 Ca2 F67 -138.33(16)
C64 O2 Ca2 N51 -35.4(3)
Ca1 O2 Ca2 N51 149.06(17)
Ca1 O2 Ca2 C64 -175.6(4)
C64 O2 Ca2 Ca1 175.6(4)
O2 Ca1 Ca2 O1 171.5(2)
O31 Ca1 Ca2 O1 109.83(17)
O10 Ca1 Ca2 O1 -91.32(17)
O4 Ca1 Ca2 O1 35.1(3)
O7 Ca1 Ca2 O1 -150.2(2)
F21 Ca1 Ca2 O1 44.94(16)
N1 Ca1 Ca2 O1 -22.64(17)
C14 Ca1 Ca2 O1 4.87(18)
O1 Ca1 Ca2 O2 -171.5(2)
O31 Ca1 Ca2 O2 -61.66(17)
O10 Ca1 Ca2 O2 97.19(16)
O4 Ca1 Ca2 O2 -136.4(4)
O7 Ca1 Ca2 O2 38.36(19)
F21 Ca1 Ca2 O2 -126.55(16)
N1 Ca1 Ca2 O2 165.87(18)
C14 Ca1 Ca2 O2 -166.62(18)
O2 Ca1 Ca2 O81 101.11(17)
O1 Ca1 Ca2 O81 -70.38(17)
O31 Ca1 Ca2 O81 39.45(14)
O10 Ca1 Ca2 O81 -161.70(13)
O4 Ca1 Ca2 O81 -35.3(3)
O7 Ca1 Ca2 O81 139.47(17)
F21 Ca1 Ca2 O81 -25.44(13)
N1 Ca1 Ca2 O81 -93.02(15)
C14 Ca1 Ca2 O81 -65.51(15)
O2 Ca1 Ca2 O54 20.0(4)
O1 Ca1 Ca2 O54 -151.5(4)
O31 Ca1 Ca2 O54 -41.7(4)
O10 Ca1 Ca2 O54 117.2(3)
O4 Ca1 Ca2 O54 -116.4(4)
O7 Ca1 Ca2 O54 58.4(4)
F21 Ca1 Ca2 O54 -106.6(3)
N1 Ca1 Ca2 O54 -174.1(3)
C14 Ca1 Ca2 O54 -146.6(4)
O2 Ca1 Ca2 O60 -97.15(17)
O1 Ca1 Ca2 O60 91.37(17)
O31 Ca1 Ca2 O60 -158.81(14)
O10 Ca1 Ca2 O60 0.04(13)
O4 Ca1 Ca2 O60 126.5(3)
O7 Ca1 Ca2 O60 -58.79(16)
F21 Ca1 Ca2 O60 136.30(12)
N1 Ca1 Ca2 O60 68.72(14)
C14 Ca1 Ca2 O60 96.23(14)
O2 Ca1 Ca2 O57 -152.72(19)
O1 Ca1 Ca2 O57 35.80(19)
O31 Ca1 Ca2 O57 145.62(16)
O10 Ca1 Ca2 O57 -55.52(16)
O4 Ca1 Ca2 O57 70.9(3)
O7 Ca1 Ca2 O57 -114.36(18)
F21 Ca1 Ca2 O57 80.74(15)
N1 Ca1 Ca2 O57 13.16(17)
C14 Ca1 Ca2 O57 40.66(17)
O2 Ca1 Ca2 F67 37.36(15)
O1 Ca1 Ca2 F67 -134.13(16)
O31 Ca1 Ca2 F67 -24.30(12)
O10 Ca1 Ca2 F67 134.55(11)
O4 Ca1 Ca2 F67 -99.0(3)
O7 Ca1 Ca2 F67 75.72(15)
F21 Ca1 Ca2 F67 -89.19(10)
N1 Ca1 Ca2 F67 -156.77(12)
C14 Ca1 Ca2 F67 -129.26(13)
O2 Ca1 Ca2 N51 -29.59(17)
O1 Ca1 Ca2 N51 158.92(18)
O31 Ca1 Ca2 N51 -91.25(14)
O10 Ca1 Ca2 N51 67.60(14)
O4 Ca1 Ca2 N51 -166.0(3)
O7 Ca1 Ca2 N51 8.77(17)
F21 Ca1 Ca2 N51 -156.14(13)
N1 Ca1 Ca2 N51 136.28(14)
C14 Ca1 Ca2 N51 163.79(15)
O2 Ca1 Ca2 C64 2.03(18)
O1 Ca1 Ca2 C64 -169.46(18)
O31 Ca1 Ca2 C64 -59.63(15)
O10 Ca1 Ca2 C64 99.22(15)
O4 Ca1 Ca2 C64 -134.4(3)
O7 Ca1 Ca2 C64 40.39(18)
F21 Ca1 Ca2 C64 -124.52(14)
N1 Ca1 Ca2 C64 167.90(15)
C14 Ca1 Ca2 C64 -164.59(16)
O1 Ca2 N51 C52 172.6(3)
O2 Ca2 N51 C52 131.8(4)
O81 Ca2 N51 C52 36.3(4)
O54 Ca2 N51 C52 -14.1(3)
O60 Ca2 N51 C52 -126.8(4)
O57 Ca2 N51 C52 -69.6(4)
F67 Ca2 N51 C52 60.7(3)
C64 Ca2 N51 C52 114.0(4)
Ca1 Ca2 N51 C52 151.4(3)
O1 Ca2 N51 C63 49.6(4)
O2 Ca2 N51 C63 8.9(3)
O81 Ca2 N51 C63 -86.7(4)
O54 Ca2 N51 C63 -137.1(4)
O60 Ca2 N51 C63 110.2(3)
O57 Ca2 N51 C63 167.4(3)
F67 Ca2 N51 C63 -62.3(3)
C64 Ca2 N51 C63 -9.0(3)
Ca1 Ca2 N51 C63 28.4(3)
O1 Ca2 N51 C62 -67.3(4)
O2 Ca2 N51 C62 -108.0(4)
O81 Ca2 N51 C62 156.4(3)
O54 Ca2 N51 C62 106.0(4)
O60 Ca2 N51 C62 -6.7(3)
O57 Ca2 N51 C62 50.5(4)
F67 Ca2 N51 C62 -179.2(4)
C64 Ca2 N51 C62 -125.9(4)
Ca1 Ca2 N51 C62 -88.5(3)
C63 N51 C52 C53 160.7(5)
C62 N51 C52 C53 -78.5(6)
Ca2 N51 C52 C53 40.7(5)
N51 C52 C53 O54 -53.0(7)
C52 C53 O54 C55 175.7(5)
C52 C53 O54 Ca2 41.1(6)
O1 Ca2 O54 C55 18.5(5)
O2 Ca2 O54 C55 169.1(3)
O81 Ca2 O54 C55 68.8(4)
O60 Ca2 O54 C55 -90.7(4)
O57 Ca2 O54 C55 -32.1(4)
F67 Ca2 O54 C55 135.2(4)
N51 Ca2 O54 C55 -151.7(4)
C64 Ca2 O54 C55 170.2(4)
Ca1 Ca2 O54 C55 154.0(4)
O1 Ca2 O54 C53 155.1(4)
O2 Ca2 O54 C53 -54.3(5)
O81 Ca2 O54 C53 -154.6(4)
O60 Ca2 O54 C53 45.9(4)
O57 Ca2 O54 C53 104.5(4)
F67 Ca2 O54 C53 -88.2(4)
N51 Ca2 O54 C53 -15.1(4)
C64 Ca2 O54 C53 -53.2(4)
Ca1 Ca2 O54 C53 -69.4(6)
C53 O54 C55 C56 -80.3(7)
Ca2 O54 C55 C56 60.0(6)
O54 C55 C56 O57 -55.4(7)
C55 C56 O57 C58 161.5(5)
C55 C56 O57 Ca2 24.6(6)
O1 Ca2 O57 C56 -157.1(4)
O2 Ca2 O57 C56 127.8(4)
O81 Ca2 O57 C56 -69.9(4)
O54 Ca2 O57 C56 2.9(4)
O60 Ca2 O57 C56 116.6(4)
F67 Ca2 O57 C56 -13.1(5)
N51 Ca2 O57 C56 57.9(4)
C64 Ca2 O57 C56 64.4(5)
Ca1 Ca2 O57 C56 -179.5(4)
O1 Ca2 O57 C58 65.4(4)
O2 Ca2 O57 C58 -9.7(6)
O81 Ca2 O57 C58 152.6(4)
O54 Ca2 O57 C58 -134.6(4)
O60 Ca2 O57 C58 -20.9(4)
F67 Ca2 O57 C58 -150.6(4)
N51 Ca2 O57 C58 -79.6(4)
C64 Ca2 O57 C58 -73.1(6)
Ca1 Ca2 O57 C58 43.0(4)
C56 O57 C58 C59 -90.6(7)
Ca2 O57 C58 C59 48.6(7)
O57 C58 C59 O60 -55.5(8)
C58 C59 O60 C61 169.3(5)
C58 C59 O60 Ca2 37.0(7)
O1 Ca2 O60 C59 -105.6(4)
O2 Ca2 O60 C59 175.1(4)
O81 Ca2 O60 C59 -28.1(7)
O54 Ca2 O60 C59 49.8(4)
O57 Ca2 O60 C59 -9.0(4)
F67 Ca2 O60 C59 118.2(4)
N51 Ca2 O60 C59 108.6(4)
C64 Ca2 O60 C59 151.3(4)
Ca1 Ca2 O60 C59 -146.0(4)
O1 Ca2 O60 C61 122.1(3)
O2 Ca2 O60 C61 42.8(3)
O81 Ca2 O60 C61 -160.4(4)
O54 Ca2 O60 C61 -82.5(4)
O57 Ca2 O60 C61 -141.3(4)
F67 Ca2 O60 C61 -14.1(4)
N51 Ca2 O60 C61 -23.7(3)
C64 Ca2 O60 C61 19.0(4)
Ca1 Ca2 O60 C61 81.7(3)
C59 O60 C61 C62 -81.4(6)
Ca2 O60 C61 C62 53.1(5)
C52 N51 C62 C61 155.4(5)
C63 N51 C62 C61 -81.2(5)
Ca2 N51 C62 C61 35.3(5)
O60 C61 C62 N51 -60.4(6)
C52 N51 C63 C64 -105.7(5)
C62 N51 C63 C64 132.6(5)
Ca2 N51 C63 C64 15.6(5)
Ca1 O2 C64 C69 -9.5(9)
Ca2 O2 C64 C69 178.8(3)
Ca1 O2 C64 C63 -128.5(6)
Ca2 O2 C64 C63 59.8(5)
Ca1 O2 C64 C65 108.1(6)
Ca2 O2 C64 C65 -63.5(5)
Ca1 O2 C64 Ca2 171.6(7)
N51 C63 C64 O2 -50.2(6)
N51 C63 C64 C69 -172.6(5)
N51 C63 C64 C65 72.0(6)
N51 C63 C64 Ca2 -12.6(4)
O1 Ca2 C64 O2 -10.1(3)
O81 Ca2 C64 O2 -99.9(3)
O54 Ca2 C64 O2 -177.7(3)
O60 Ca2 C64 O2 80.3(3)
O57 Ca2 C64 O2 127.3(4)
F67 Ca2 C64 O2 -131.6(4)
N51 Ca2 C64 O2 135.4(4)
Ca1 Ca2 C64 O2 -3.1(3)
O1 Ca2 C64 C69 -12.9(10)
O2 Ca2 C64 C69 -2.7(8)
O81 Ca2 C64 C69 -102.6(9)
O54 Ca2 C64 C69 179.5(9)
O60 Ca2 C64 C69 77.6(9)
O57 Ca2 C64 C69 124.5(9)
F67 Ca2 C64 C69 -134.3(10)
N51 Ca2 C64 C69 132.7(10)
Ca1 Ca2 C64 C69 -5.9(9)
O1 Ca2 C64 C63 -137.3(3)
O2 Ca2 C64 C63 -127.1(5)
O81 Ca2 C64 C63 133.0(3)
O54 Ca2 C64 C63 55.1(3)
O60 Ca2 C64 C63 -46.8(3)
O57 Ca2 C64 C63 0.1(5)
F67 Ca2 C64 C63 101.3(3)
N51 Ca2 C64 C63 8.3(3)
Ca1 Ca2 C64 C63 -130.3(3)
O1 Ca2 C64 C65 111.7(3)
O2 Ca2 C64 C65 121.8(5)
O81 Ca2 C64 C65 21.9(3)
O54 Ca2 C64 C65 -55.9(3)
O60 Ca2 C64 C65 -157.9(3)
O57 Ca2 C64 C65 -110.9(4)
F67 Ca2 C64 C65 -9.8(3)
N51 Ca2 C64 C65 -102.8(3)
Ca1 Ca2 C64 C65 118.7(3)
O2 C64 C65 F66 174.7(5)
C69 C64 C65 F66 -64.6(6)
C63 C64 C65 F66 50.1(7)
Ca2 C64 C65 F66 135.5(5)
O2 C64 C65 F67 54.5(6)
C69 C64 C65 F67 175.2(4)
C63 C64 C65 F67 -70.1(6)
Ca2 C64 C65 F67 15.3(4)
O2 C64 C65 F68 -62.6(6)
C69 C64 C65 F68 58.0(6)
C63 C64 C65 F68 172.8(5)
Ca2 C64 C65 F68 -101.9(4)
F66 C65 F67 Ca2 -144.3(3)
F68 C65 F67 Ca2 101.5(4)
C64 C65 F67 Ca2 -19.9(5)
O1 Ca2 F67 C65 -65.5(3)
O2 Ca2 F67 C65 -7.2(3)
O81 Ca2 F67 C65 -132.5(3)
O54 Ca2 F67 C65 142.2(3)
O60 Ca2 F67 C65 59.9(4)
O57 Ca2 F67 C65 158.1(3)
N51 Ca2 F67 C65 69.8(3)
C64 Ca2 F67 C65 12.5(3)
Ca1 Ca2 F67 C65 -32.2(3)
O2 C64 C69 F70 55.8(7)
C63 C64 C69 F70 178.9(5)
C65 C64 C69 F70 -63.0(6)
Ca2 C64 C69 F70 57.8(12)
O2 C64 C69 F72 177.5(5)
C63 C64 C69 F72 -59.3(6)
C65 C64 C69 F72 58.7(6)
Ca2 C64 C69 F72 179.6(7)
O2 C64 C69 F71 -63.8(6)
C63 C64 C69 F71 59.3(6)
C65 C64 C69 F71 177.4(5)
Ca2 C64 C69 F71 -61.8(11)
B151 N100 B101 C111 -2.2(8)
B151 N100 B101 C101 124.5(6)
B151 N100 B101 C121 -126.4(5)
N100 B101 C101 C102 -141.0(6)
C111 B101 C101 C102 -15.8(8)
C121 B101 C101 C102 102.6(6)
N100 B101 C101 C106 49.1(6)
C111 B101 C101 C106 174.3(5)
C121 B101 C101 C106 -67.3(6)
C106 C101 C102 F102 177.5(5)
B101 C101 C102 F102 7.3(9)
C106 C101 C102 C103 -0.9(8)
B101 C101 C102 C103 -171.2(5)
F102 C102 C103 F103 -0.8(8)
C101 C102 C103 F103 177.8(5)
F102 C102 C103 C104 -178.4(5)
C101 C102 C103 C104 0.1(9)
F103 C103 C104 F104 1.3(9)
C102 C103 C104 F104 179.0(5)
F103 C103 C104 C105 -177.3(5)
C102 C103 C104 C105 0.3(9)
F104 C104 C105 F105 -0.2(9)
C103 C104 C105 F105 178.5(5)
F104 C104 C105 C106 -178.6(5)
C103 C104 C105 C106 0.1(9)
F105 C105 C106 F106 -1.4(8)
C104 C105 C106 F106 177.0(5)
F105 C105 C106 C101 -179.4(5)
C104 C105 C106 C101 -1.0(9)
C102 C101 C106 F106 -176.5(5)
B101 C101 C106 F106 -5.2(8)
C102 C101 C106 C105 1.4(8)
B101 C101 C106 C105 172.7(5)
N100 B101 C111 C112 -107.5(6)
C101 B101 C111 C112 128.7(6)
C121 B101 C111 C112 16.8(8)
N100 B101 C111 C116 72.7(7)
C101 B101 C111 C116 -51.0(7)
C121 B101 C111 C116 -162.9(5)
C116 C111 C112 F112 -177.0(5)
B101 C111 C112 F112 3.3(9)
C116 C111 C112 C113 2.1(8)
B101 C111 C112 C113 -177.6(5)
F112 C112 C113 F113 -0.9(7)
C111 C112 C113 F113 179.9(5)
F112 C112 C113 C114 177.6(5)
C111 C112 C113 C114 -1.5(9)
F113 C113 C114 F114 -0.3(8)
C112 C113 C114 F114 -178.8(5)
F113 C113 C114 C115 178.2(5)
C112 C113 C114 C115 -0.3(8)
F114 C114 C115 F115 0.7(9)
C113 C114 C115 F115 -177.8(5)
F114 C114 C115 C116 179.7(5)
C113 C114 C115 C116 1.2(9)
F115 C115 C116 F116 -0.4(8)
C114 C115 C116 F116 -179.4(5)
F115 C115 C116 C111 178.6(5)
C114 C115 C116 C111 -0.5(9)
C112 C111 C116 F116 177.8(5)
B101 C111 C116 F116 -2.4(8)
C112 C111 C116 C115 -1.1(8)
B101 C111 C116 C115 178.7(5)
N100 B101 C121 C126 -8.8(8)
C111 B101 C121 C126 -133.4(6)
C101 B101 C121 C126 105.9(6)
N100 B101 C121 C122 179.6(5)
C111 B101 C121 C122 55.0(7)
C101 B101 C121 C122 -65.7(6)
C126 C121 C122 F122 -178.9(5)
B101 C121 C122 F122 -6.0(8)
C126 C121 C122 C123 1.6(9)
B101 C121 C122 C123 174.5(6)
F122 C122 C123 F123 -1.5(9)
C121 C122 C123 F123 178.0(5)
F122 C122 C123 C124 179.5(5)
C121 C122 C123 C124 -1.0(10)
F123 C123 C124 F124 0.6(9)
C122 C123 C124 F124 179.6(6)
F123 C123 C124 C125 -178.4(6)
C122 C123 C124 C125 0.6(10)
F124 C124 C125 F125 2.0(9)
C123 C124 C125 F125 -179.0(6)
F124 C124 C125 C126 -179.9(5)
C123 C124 C125 C126 -0.9(9)
F125 C125 C126 F126 -0.3(8)
C124 C125 C126 F126 -178.3(5)
F125 C125 C126 C121 179.8(5)
C124 C125 C126 C121 1.7(9)
C122 C121 C126 F126 178.1(5)
B101 C121 C126 F126 6.0(9)
C122 C121 C126 C125 -2.0(8)
B101 C121 C126 C125 -174.0(6)
B101 N100 B151 C171 41.7(7)
B101 N100 B151 C161 -88.8(7)
B101 N100 B151 C151 160.0(5)
C171 B151 C151 C152 -21.8(7)
N100 B151 C151 C152 -137.4(5)
C161 B151 C151 C152 103.8(6)
C171 B151 C151 C156 164.3(5)
N100 B151 C151 C156 48.6(6)
C161 B151 C151 C156 -70.2(6)
C156 C151 C152 F152 178.8(5)
B151 C151 C152 F152 4.4(8)
C156 C151 C152 C153 -0.9(8)
B151 C151 C152 C153 -175.3(5)
F152 C152 C153 C154 -179.5(5)
C151 C152 C153 C154 0.2(9)
F152 C152 C153 F153 1.0(8)
C151 C152 C153 F153 -179.3(5)
F153 C153 C154 F154 0.4(9)
C152 C153 C154 F154 -179.1(5)
F153 C153 C154 C155 179.4(5)
C152 C153 C154 C155 -0.2(9)
F154 C154 C155 F155 -1.5(8)
C153 C154 C155 F155 179.5(5)
F154 C154 C155 C156 179.9(5)
C153 C154 C155 C156 0.9(9)
F155 C155 C156 F156 -1.7(8)
C154 C155 C156 F156 177.0(5)
F155 C155 C156 C151 179.7(5)
C154 C155 C156 C151 -1.7(9)
C152 C151 C156 F156 -177.0(5)
B151 C151 C156 F156 -2.3(8)
C152 C151 C156 C155 1.6(8)
B151 C151 C156 C155 176.3(5)
C171 B151 C161 C166 -134.2(6)
N100 B151 C161 C166 -8.9(8)
C151 B151 C161 C166 104.4(6)
C171 B151 C161 C162 56.5(7)
N100 B151 C161 C162 -178.2(5)
C151 B151 C161 C162 -65.0(6)
C166 C161 C162 F162 -176.5(5)
B151 C161 C162 F162 -5.7(8)
C166 C161 C162 C163 5.5(9)
B151 C161 C162 C163 176.3(6)
F162 C162 C163 F163 1.9(8)
C161 C162 C163 F163 180.0(5)
F162 C162 C163 C164 177.7(5)
C161 C162 C163 C164 -4.2(10)
F163 C163 C164 F164 -4.1(9)
C162 C163 C164 F164 -179.9(6)
F163 C163 C164 C165 177.1(6)
C162 C163 C164 C165 1.3(10)
F164 C164 C165 F165 0.4(9)
C163 C164 C165 F165 179.2(6)
F164 C164 C165 C166 -179.1(6)
C163 C164 C165 C166 -0.3(10)
C162 C161 C166 F166 174.9(5)
B151 C161 C166 F166 5.1(9)
C162 C161 C166 C165 -4.4(8)
B151 C161 C166 C165 -174.2(6)
F165 C165 C166 F166 3.3(8)
C164 C165 C166 F166 -177.3(6)
F165 C165 C166 C161 -177.4(5)
C164 C165 C166 C161 2.0(10)
N100 B151 C171 C172 -117.8(6)
C161 B151 C171 C172 10.6(8)
C151 B151 C171 C172 127.4(6)
N100 B151 C171 C176 58.6(6)
C161 B151 C171 C176 -173.0(5)
C151 B151 C171 C176 -56.2(7)
C176 C171 C172 F172 -177.1(5)
B151 C171 C172 F172 -0.5(9)
C176 C171 C172 C173 -1.3(8)
B151 C171 C172 C173 175.2(5)
F172 C172 C173 F173 0.6(8)
C171 C172 C173 F173 -175.4(5)
F172 C172 C173 C174 179.0(5)
C171 C172 C173 C174 3.0(9)
F173 C173 C174 F174 -1.4(8)
C172 C173 C174 F174 -179.9(5)
F173 C173 C174 C175 175.6(5)
C172 C173 C174 C175 -2.9(9)
F174 C174 C175 F175 -2.3(9)
C173 C174 C175 F175 -179.3(5)
F174 C174 C175 C176 178.2(5)
C173 C174 C175 C176 1.2(9)
F175 C175 C176 F176 1.5(8)
C174 C175 C176 F176 -179.0(5)
F175 C175 C176 C171 -179.0(5)
C174 C175 C176 C171 0.5(9)
C172 C171 C176 F176 179.1(5)
B151 C171 C176 F176 2.1(8)
C172 C171 C176 C175 -0.4(8)
B151 C171 C176 C175 -177.3(5)
B251 N200 B201 C201 -39.1(7)
B251 N200 B201 C221 89.3(7)
B251 N200 B201 C211 -156.4(5)
N200 B201 C201 C202 120.9(6)
C221 B201 C201 C202 -6.3(8)
C211 B201 C201 C202 -124.3(6)
N200 B201 C201 C206 -58.0(6)
C221 B201 C201 C206 174.8(5)
C211 B201 C201 C206 56.9(6)
C206 C201 C202 C203 -1.7(8)
B201 C201 C202 C203 179.3(5)
C206 C201 C202 F202 175.9(5)
B201 C201 C202 F202 -3.1(8)
F202 C202 C203 F203 1.3(8)
C201 C202 C203 F203 179.1(5)
F202 C202 C203 C204 -176.6(5)
C201 C202 C203 C204 1.1(9)
F203 C203 C204 F204 0.3(8)
C202 C203 C204 F204 178.4(5)
F203 C203 C204 C205 -177.4(5)
C202 C203 C204 C205 0.7(9)
F204 C204 C205 F205 -0.6(9)
C203 C204 C205 F205 177.0(5)
F204 C204 C205 C206 -179.2(5)
C203 C204 C205 C206 -1.6(9)
F205 C205 C206 F206 1.3(8)
C204 C205 C206 F206 179.9(5)
F205 C205 C206 C201 -177.8(5)
C204 C205 C206 C201 0.8(9)
C202 C201 C206 C205 0.8(8)
B201 C201 C206 C205 179.8(5)
C202 C201 C206 F206 -178.3(4)
B201 C201 C206 F206 0.8(7)
N200 B201 C211 C216 -50.1(6)
C201 B201 C211 C216 -166.4(5)
C221 B201 C211 C216 69.6(6)
N200 B201 C211 C212 137.9(5)
C201 B201 C211 C212 21.7(7)
C221 B201 C211 C212 -102.4(6)
C216 C211 C212 C213 0.8(8)
B201 C211 C212 C213 173.3(5)
C216 C211 C212 F212 -178.0(5)
B201 C211 C212 F212 -5.5(8)
F212 C212 C213 F213 0.2(8)
C211 C212 C213 F213 -178.7(5)
F212 C212 C213 C214 178.7(5)
C211 C212 C213 C214 -0.1(9)
C212 C213 C214 F214 -177.6(5)
F213 C213 C214 F214 1.0(8)
C212 C213 C214 C215 0.5(9)
F213 C213 C214 C215 179.1(5)
F214 C214 C215 F215 -1.6(8)
C213 C214 C215 F215 -179.8(5)
F214 C214 C215 C216 176.6(5)
C213 C214 C215 C216 -1.6(8)
F215 C215 C216 F216 0.6(8)
C214 C215 C216 F216 -177.6(5)
F215 C215 C216 C211 -179.3(5)
C214 C215 C216 C211 2.5(9)
C212 C211 C216 F216 178.1(5)
B201 C211 C216 F216 5.0(8)
C212 C211 C216 C215 -2.0(8)
B201 C211 C216 C215 -175.1(5)
N200 B201 C221 C222 176.8(5)
C201 B201 C221 C222 -58.6(7)
C211 B201 C221 C222 62.0(6)
N200 B201 C221 C226 5.0(8)
C201 B201 C221 C226 129.6(6)
C211 B201 C221 C226 -109.8(6)
C226 C221 C222 F222 178.1(5)
B201 C221 C222 F222 5.1(8)
C226 C221 C222 C223 -0.9(9)
B201 C221 C222 C223 -173.9(6)
F222 C222 C223 F223 1.6(8)
C221 C222 C223 F223 -179.4(6)
F222 C222 C223 C224 178.9(5)
C221 C222 C223 C224 -2.0(10)
F223 C223 C224 F224 -0.7(9)
C222 C223 C224 F224 -178.0(5)
F223 C223 C224 C225 179.7(6)
C222 C223 C224 C225 2.3(9)
F224 C224 C225 F225 0.6(9)
C223 C224 C225 F225 -179.7(5)
F224 C224 C225 C226 -179.4(5)
C223 C224 C225 C226 0.2(9)
F225 C225 C226 F226 -3.5(8)
C224 C225 C226 F226 176.5(5)
F225 C225 C226 C221 176.5(5)
C224 C225 C226 C221 -3.5(9)
C222 C221 C226 F226 -176.3(5)
B201 C221 C226 F226 -4.2(9)
C222 C221 C226 C225 3.7(8)
B201 C221 C226 C225 175.8(5)
B201 N200 B251 C251 -122.1(6)
B201 N200 B251 C261 4.4(8)
B201 N200 B251 C271 127.7(6)
N200 B251 C251 C252 -52.0(6)
C261 B251 C251 C252 -175.1(5)
C271 B251 C251 C252 64.2(6)
N200 B251 C251 C256 139.7(5)
C261 B251 C251 C256 16.6(7)
C271 B251 C251 C256 -104.1(6)
C256 C251 C252 F252 175.5(4)
B251 C251 C252 F252 5.6(7)
C256 C251 C252 C253 -2.1(8)
B251 C251 C252 C253 -172.0(5)
F252 C252 C253 F253 2.7(8)
C251 C252 C253 F253 -179.7(5)
F252 C252 C253 C254 -176.0(5)
C251 C252 C253 C254 1.6(9)
F253 C253 C254 C255 -178.5(5)
C252 C253 C254 C255 0.1(9)
F253 C253 C254 F254 -0.2(9)
C252 C253 C254 F254 178.5(5)
F254 C254 C255 F255 -1.8(9)
C253 C254 C255 F255 176.5(5)
F254 C254 C255 C256 -179.5(5)
C253 C254 C255 C256 -1.2(9)
C252 C251 C256 F256 -176.8(5)
B251 C251 C256 F256 -7.9(8)
C252 C251 C256 C255 1.0(8)
B251 C251 C256 C255 169.8(5)
C254 C255 C256 F256 178.4(5)
F255 C255 C256 F256 0.7(7)
C254 C255 C256 C251 0.6(9)
F255 C255 C256 C251 -177.2(5)
C251 B251 C261 C266 -132.2(6)
N200 B251 C261 C266 105.1(6)
C271 B251 C261 C266 -17.3(7)
C251 B251 C261 C262 50.3(7)
N200 B251 C261 C262 -72.5(6)
C271 B251 C261 C262 165.1(5)
C266 C261 C262 F262 -177.0(5)
B251 C261 C262 F262 0.8(8)
C266 C261 C262 C263 0.8(8)
B251 C261 C262 C263 178.6(5)
F262 C262 C263 F263 0.0(8)
C261 C262 C263 F263 -177.9(5)
F262 C262 C263 C264 178.8(5)
C261 C262 C263 C264 0.9(9)
F263 C263 C264 F264 -0.5(8)
C262 C263 C264 F264 -179.4(5)
F263 C263 C264 C265 176.9(5)
C262 C263 C264 C265 -2.0(9)
F264 C264 C265 F265 -0.8(9)
C263 C264 C265 F265 -178.2(5)
F264 C264 C265 C266 178.8(5)
C263 C264 C265 C266 1.4(9)
F265 C265 C266 F266 3.7(8)
C264 C265 C266 F266 -175.9(5)
F265 C265 C266 C261 -180.0(5)
C264 C265 C266 C261 0.4(9)
C262 C261 C266 F266 174.6(5)
B251 C261 C266 F266 -3.2(8)
C262 C261 C266 C265 -1.5(8)
B251 C261 C266 C265 -179.2(5)
C251 B251 C271 C276 -111.0(6)
N200 B251 C271 C276 4.0(8)
C261 B251 C271 C276 125.8(6)
C251 B251 C271 C272 62.6(6)
N200 B251 C271 C272 177.6(5)
C261 B251 C271 C272 -60.6(6)
C276 C271 C272 F272 -179.1(5)
B251 C271 C272 F272 6.2(8)
C276 C271 C272 C273 1.1(8)
B251 C271 C272 C273 -173.6(5)
F272 C272 C273 F273 -0.7(8)
C271 C272 C273 F273 179.1(5)
F272 C272 C273 C274 178.0(5)
C271 C272 C273 C274 -2.3(9)
F273 C273 C274 F274 0.3(9)
C272 C273 C274 F274 -178.3(5)
F273 C273 C274 C275 179.9(5)
C272 C273 C274 C275 1.3(9)
F274 C274 C275 F275 -0.3(9)
C273 C274 C275 F275 -180.0(5)
F274 C274 C275 C276 -179.8(5)
C273 C274 C275 C276 0.6(9)
C272 C271 C276 F276 -179.1(5)
B251 C271 C276 F276 -5.2(9)
C272 C271 C276 C275 1.0(9)
B251 C271 C276 C275 174.8(6)
F275 C275 C276 C271 178.7(5)
C274 C275 C276 C271 -1.9(10)
F275 C275 C276 F276 -1.3(8)
C274 C275 C276 F276 178.2(5)
